data_8104890
loop_
_publ_author_name
'Chang, Ying-Jie'
'Ding, Yuan-Min'
'Zhu, Lin-Yuan'
'Liu, Hong-Min'
'Li, Wen'

_publ_section_title
;
 Crystal structure of
 {tetraaqua-bis(1-(4-hydroxy-2-oxotetrahydrofuran-3-yl)-2-((4aS,6R,8aS)-6-hydroxy-5-(hydroxymethyl)-5,8a-dimethyl-2-methylenedecahydronaphthalen-1-yl)ethane-1-sulfonato-k2
 O,O')
 calcium(II)}-{triaqua-bis(1-(4-hydroxy-2-oxotetrahydrofuran-3-yl)-2-((4aS,6R,8aS)-6-hydroxy-5-(hydroxymethyl)-5,8a-dimethyl-2-methylenedecahydronaphthalen-1-yl)ethane-1-sulfonato-k2
 O,O') calcium(II)} -- water -- acetone (1/1/8/2)
;
_journal_issue 1
_journal_name_full 'Zeitschrift f\"ur Kristallographie - New Crystal Structures'
_journal_page_first 87
_journal_page_last 91
_journal_paper_doi 10.1515/ncrs-2020-0382
_journal_volume 236
_journal_year 2021
_chemical_absolute_configuration ad
_chemical_formula_moiety 'C40 H64 Ca O17 S2, C3 H6 O, 4(H2 O)'
_chemical_formula_sum 'C43 H78 Ca O22 S2'
_chemical_formula_weight 1051.25
_space_group_crystal_system monoclinic
_space_group_IT_number 4
_space_group_name_Hall 'P 2yb'
_space_group_name_H-M_alt 'P 1 21 1'
_atom_sites_solution_hydrogens mixed
_atom_sites_solution_primary iterative
_cell_angle_alpha 90
_cell_angle_beta 91.2637(17)
_cell_angle_gamma 90
_cell_formula_units_Z 4
_cell_length_a 18.2539(3)
_cell_length_b 15.3118(3)
_cell_length_c 18.3718(4)
_cell_measurement_reflns_used 6948
_cell_measurement_temperature 293(2)
_cell_measurement_theta_max 70.8230
_cell_measurement_theta_min 3.7300
_cell_volume 5133.67(17)
_computing_cell_refinement 'CrysAlisPro 1.171.38.41k (Rigaku OD, 2015)'
_computing_data_collection 'CrysAlisPro 1.171.38.41k (Rigaku OD, 2015)'
_computing_data_reduction 'CrysAlisPro 1.171.38.41k (Rigaku OD, 2015)'
_computing_molecular_graphics 'Olex2 (Dolomanov et al., 2009)'
_computing_publication_material 'Olex2 (Dolomanov et al., 2009)'
_computing_structure_refinement 'ShelXL (Sheldrick, 2015)'
_computing_structure_solution
;
Superflip (Palatinus & Chapuis, 2007;Palatinus & van der Lee, 2008;
Palatinus et al., 2012)
;
_diffrn_ambient_temperature 293(2)
_diffrn_detector 'CCD plate'
_diffrn_detector_area_resol_mean 16.2312
_diffrn_detector_type Eos
_diffrn_measured_fraction_theta_full 0.999
_diffrn_measured_fraction_theta_max 0.979
_diffrn_measurement_details
;
List of Runs (angles in degrees, time in seconds):

  # Type    Start    End  Width  t~exp~   \w     \q     \k     \f   Frames
--------------------------------------------------------------------------
  1  \w    -40.00  36.00   1.00    1.00    --  -33.50  37.00-150.00   76
  2  \w    -96.00 -54.00   1.00    1.00    --  -33.50 -37.00  30.00   42
  3  \w    -36.00 -11.00   1.00    1.00    --  -33.50 -37.00  30.00   25
  4  \w    -28.00  -2.00   1.00    1.00    --   36.47 -57.00-150.00   26
  5  \w    -16.00  69.00   1.00    1.00    --   36.47 -87.00 156.00   85
  6  \w     -3.00  75.00   1.00    1.00    --   36.47 -99.00  30.00   78
  7  \w    -28.00  36.00   1.00    1.00    --   36.47 -57.00 150.00   64
  8  \w      3.00  29.00   1.00    1.00    --   36.47 -77.00   0.00   26
  9  \w    -33.00  36.00   1.00    1.00    --   36.47 -77.00 120.00   69
 10  \w     18.00  52.00   1.00    1.00    --   36.47 -99.00  60.00   34
 11  \w    105.00 175.00   1.00    2.50    --  108.00 111.00 -30.00   70
 12  \w     49.00  90.00   1.00    2.50    --  108.00 -30.00-120.00   41
 13  \w    135.00 174.00   1.00    2.50    --  108.00 111.00  90.00   39
 14  \w     91.00 127.00   1.00    2.50    --  108.00  77.00-180.00   36
 15  \w     53.00 117.00   1.00    2.50    --  108.00 -61.00-180.00   64
 16  \w     37.00  80.00   1.00    2.50    --  108.00 -30.00-150.00   43
 17  \w    102.00 127.00   1.00    2.50    --  108.00 111.00  90.00   25
 18  \w     61.00 115.00   1.00    2.50    --  108.00-111.00 150.00   54
 19  \w     79.00 107.00   1.00    2.50    --  108.00 -94.00  30.00   28
 20  \w     49.00  89.00   1.00    2.50    --  108.00 -30.00  90.00   40
 21  \w     59.00  91.00   1.00    2.50    --  108.00 -30.00  60.00   32
 22  \w    106.00 178.00   1.00    2.50    --  108.00 111.00-180.00   72
 23  \w    136.00 162.00   1.00    2.50    --  108.00  77.00-180.00   26
 24  \w     79.00 138.00   1.00    2.50    --  108.00  77.00  60.00   59
;
_diffrn_measurement_device 'four-circle diffractometer'
_diffrn_measurement_device_type 'Xcalibur, Eos, Gemini'
_diffrn_measurement_method '\w scans'
_diffrn_orient_matrix_type 'CrysAlisPro convention (1999,Acta A55,543-557)'
_diffrn_orient_matrix_UB_11 0.0306242000
_diffrn_orient_matrix_UB_12 0.0560979000
_diffrn_orient_matrix_UB_13 -0.0619657000
_diffrn_orient_matrix_UB_21 0.0175478000
_diffrn_orient_matrix_UB_22 -0.0834866000
_diffrn_orient_matrix_UB_23 -0.0430105000
_diffrn_orient_matrix_UB_31 -0.0766775000
_diffrn_orient_matrix_UB_32 0.0033140000
_diffrn_orient_matrix_UB_33 -0.0366465000
_diffrn_radiation_monochromator graphite
_diffrn_radiation_probe x-ray
_diffrn_radiation_type CuK\a
_diffrn_radiation_wavelength 1.54184
_diffrn_reflns_av_R_equivalents 0.0274
_diffrn_reflns_av_unetI/netI 0.0423
_diffrn_reflns_Laue_measured_fraction_full 0.999
_diffrn_reflns_Laue_measured_fraction_max 0.979
_diffrn_reflns_limit_h_max 20
_diffrn_reflns_limit_h_min -22
_diffrn_reflns_limit_k_max 18
_diffrn_reflns_limit_k_min -18
_diffrn_reflns_limit_l_max 21
_diffrn_reflns_limit_l_min -22
_diffrn_reflns_number 25633
_diffrn_reflns_point_group_measured_fraction_full 0.795
_diffrn_reflns_point_group_measured_fraction_max 0.773
_diffrn_reflns_theta_full 67.684
_diffrn_reflns_theta_max 70.925
_diffrn_reflns_theta_min 3.376
_diffrn_source 'fine-focus sealed X-ray tube'
_diffrn_source_type 'Enhance (Cu) X-ray Source'
_exptl_absorpt_coefficient_mu 2.481
_exptl_absorpt_correction_T_max 1.00000
_exptl_absorpt_correction_T_min 0.82938
_exptl_absorpt_correction_type multi-scan
_exptl_absorpt_process_details
;
CrysAlisPro 1.171.38.41k (Rigaku Oxford Diffraction, 2015)
Empirical absorption correction using spherical harmonics,
 implemented in SCALE3 ABSPACK scaling algorithm.
;
_exptl_crystal_colour colourless
_exptl_crystal_colour_primary colourless
_exptl_crystal_density_diffrn 1.360
_exptl_crystal_description
;
;
_exptl_crystal_F_000 2256
_exptl_crystal_size_max 0.22
_exptl_crystal_size_mid 0.16
_exptl_crystal_size_min 0.13
_refine_diff_density_max 0.429
_refine_diff_density_min -0.351
_refine_diff_density_rms 0.061
_refine_ls_abs_structure_details
;
 Flack x determined using 3459 quotients [(I+)-(I-)]/[(I+)+(I-)]
 (Parsons, Flack and Wagner, Acta Cryst. B69 (2013) 249-259).
;
_refine_ls_abs_structure_Flack 0.003(7)
_refine_ls_extinction_coef .
_refine_ls_extinction_method none
_refine_ls_goodness_of_fit_ref 1.023
_refine_ls_hydrogen_treatment mixed
_refine_ls_matrix_type full
_refine_ls_number_parameters 1271
_refine_ls_number_reflns 15314
_refine_ls_number_restraints 25
_refine_ls_restrained_S_all 1.022
_refine_ls_R_factor_all 0.0662
_refine_ls_R_factor_gt 0.0544
_refine_ls_shift/su_max 0.001
_refine_ls_shift/su_mean 0.000
_refine_ls_structure_factor_coef Fsqd
_refine_ls_weighting_details 'w=1/[\s^2^(Fo^2^)+(0.0869P)^2^+1.1745P] where P=(Fo^2^+2Fc^2^)/3'
_refine_ls_weighting_scheme calc
_refine_ls_wR_factor_gt 0.1470
_refine_ls_wR_factor_ref 0.1622
_reflns_Friedel_coverage 0.518
_reflns_Friedel_fraction_full 0.573
_reflns_Friedel_fraction_max 0.550
_reflns_number_gt 12706
_reflns_number_total 15314
_reflns_threshold_expression 'I > 2\s(I)'
_cod_data_source_file suppl_j_ncrs-2020-0382_suppl.cif
_cod_data_source_block 2
_cod_original_cell_volume 5133.65(18)
_cod_database_code 8104890
_chemical_oxdiff_formula C15H15O3N2
_shelx_space_group_comment
;
The symmetry employed for this shelxl refinement is uniquely defined
by the following loop, which should always be used as a source of
symmetry information in preference to the above space-group names.
They are only intended as comments.
;
_shelx_estimated_absorpt_t_max 0.739
_shelx_estimated_absorpt_t_min 0.611
_reflns_odcompleteness_completeness 99.94
_reflns_odcompleteness_iscentric 1
_reflns_odcompleteness_theta 66.97
_olex2_refinement_description
;
1. Fixed Uiso
 At 1.2 times of:
  All C(H) groups, All C(H,H) groups
 At 1.5 times of:
  All C(H,H,H) groups, All O(H) groups, All O(H,H) groups
2. Restrained distances
 O2A-H2AC
 0.85 with sigma of 0.01
 O2"-H2"
 0.85 with sigma of 0.01
 O1A-H1AC
 0.85 with sigma of 0.01
 O2'-H2'
 0.85 with sigma of 0.01
 O2-H2
 0.85 with sigma of 0.01
 O1"-H1"
 0.85 with sigma of 0.01
 O1-H1
 0.85 with sigma of 0.01
 O1'-H1'
 0.85 with sigma of 0.01
 C19A-H2AC
 1.886013 with sigma of 0.02
 Ca1A-H2AC
 2.994563 with sigma of 0.02
 C19"-H2"
 1.89954 with sigma of 0.02
 Ca1A-H2"
 2.998014 with sigma of 0.02
 C3A-H1AC
 1.926038 with sigma of 0.02
 Ca1A-H1AC
 2.751568 with sigma of 0.02
 C19'-H2'
 1.888152 with sigma of 0.02
 Ca1-H2'
 3.019382 with sigma of 0.02
 C19-H2
 1.905688 with sigma of 0.02
 Ca1-H2
 2.985219 with sigma of 0.02
 C3"-H1"
 1.899439 with sigma of 0.02
 Ca1A-H1"
 2.792655 with sigma of 0.02
 C3-H1
 1.902558 with sigma of 0.02
 Ca1-H1
 2.793536 with sigma of 0.02
 C3'-H1'
 1.895613 with sigma of 0.02
 Ca1-H1'
 2.789028 with sigma of 0.02
3.a Riding coordinates:
 O8A(H8AA,H8AB), O10(H10A,H10B), O14(H14B,H14C), O19(H19I,H19J), O15(H15I,
 H15J), O16(H16A,H16B), O17(H17I,H17J), O18(H18M,H18N)
3.b Free rotating group:
 O12(H12B,H12C), O13(H13A,H13B)
3.c Rotating group:
 O8(H8A,H8B), O9(H9A,H9B), O9A(H9AB,H9AC), O10A(H10C,H10D)
3.d Ternary CH refined with riding coordinates:
 C3(H3), C3"(H3"), C3'(H3'), C3A(H3A), C5(H5), C5"(H5"), C5'(H5'), C5A(H5A),
 C9(H9), C9"(H9"), C9'(H9'), C9A(H9AA), C12(H12), C12"(H12"), C12'(H12'),
 C12A(H12A)
3.e Secondary CH2 refined with riding coordinates:
 C1(H1A,H1B), C1"(H1"A,H1"B), C1'(H1'A,H1'B), C1A(H1AA,H1AB), C2(H2A,H2B),
 C2"(H2"A,H2"B), C2'(H2'A,H2'B), C2A(H2AA,H2AB), C6(H6A,H6B), C6"(H6"A,H6"B),
 C6'(H6'A,H6'B), C6A(H6AA,H6AB), C7(H7A,H7B), C7"(H7"A,H7"B), C7'(H7'A,H7'B),
 C7A(H7AA,H7AB), C11(H11A,H11B), C11"(H11E,H11F), C11'(H11C,H11D), C11A(H11G,
 H11H), C15(H15A,H15B), C15"(H15E,H15F), C15'(H15C,H15D), C15A(H15G,H15H),
 C19(H19A,H19B), C19"(H19E,H19F), C19'(H19C,H19D), C19A(H19G,H19H)
3.f Aromatic/amide H refined with riding coordinates:
 C14(H14), C14"(H14"), C14'(H14'), C14A(H14A)
3.g X=CH2 refined with riding coordinates:
 C17(H17A,H17B), C17"(H17E,H17F), C17'(H17C,H17D), C17A(H17G,H17H)
3.h Idealised Me refined as rotating group:
 C18(H18A,H18B,H18C), C18"(H18G,H18H,H18I), C18'(H18D,H18E,H18F), C18A(H18J,
 H18K,H18L), C20(H20A,H20B,H20C), C20"(H20G,H20H,H20I), C20'(H20D,H20E,H20F),
 C20A(H20J,H20K,H20L), C22(H22A,H22B,H22C), C23(H23A,H23B,H23C), C22A(H22D,H22E,
 H22F), C23A(H23D,H23E,H23F)
;

loop_
_space_group_symop_operation_xyz
'x, y, z'
'-x, y+1/2, -z'

loop_
_atom_site_label
_atom_site_type_symbol
_atom_site_fract_x
_atom_site_fract_y
_atom_site_fract_z
_atom_site_U_iso_or_equiv
_atom_site_adp_type
_atom_site_occupancy
_atom_site_site_symmetry_order
_atom_site_calc_flag
_atom_site_refinement_flags_posn
_atom_site_refinement_flags_adp
_atom_site_refinement_flags_occupancy
_atom_site_disorder_assembly
_atom_site_disorder_group
C1 C 0.1185(3) 0.3018(3) 0.7137(3) 0.0319(10) Uani 1 1 d . . . . .
H1A H 0.0834 0.2837 0.6762 0.038 Uiso 1 1 calc R . . . .
H1B H 0.1625 0.2671 0.7083 0.038 Uiso 1 1 calc R . . . .
C1" C 0.6199(3) 0.5511(3) 0.2148(3) 0.0326(10) Uani 1 1 d . . . . .
H1"A H 0.5870 0.5296 0.1768 0.039 Uiso 1 1 calc R . . . .
H1"B H 0.6662 0.5206 0.2106 0.039 Uiso 1 1 calc R . . . .
C1' C -0.1129(2) 0.2983(3) 1.2771(2) 0.0309(10) Uani 1 1 d . . . . .
H1'A H -0.0771 0.2789 1.3134 0.037 Uiso 1 1 calc R . . . .
H1'B H -0.1571 0.2643 1.2832 0.037 Uiso 1 1 calc R . . . .
C1A C 0.3838(3) 0.5465(3) 0.7801(2) 0.0312(10) Uani 1 1 d . . . . .
H1AA H 0.4216 0.5291 0.8151 0.037 Uiso 1 1 calc R . . . .
H1AB H 0.3407 0.5113 0.7888 0.037 Uiso 1 1 calc R . . . .
C2 C 0.0864(3) 0.2838(3) 0.7888(3) 0.0396(11) Uani 1 1 d . . . . .
H2A H 0.0738 0.2224 0.7926 0.048 Uiso 1 1 calc R . . . .
H2B H 0.1227 0.2971 0.8265 0.048 Uiso 1 1 calc R . . . .
C2" C 0.5876(3) 0.5312(3) 0.2889(3) 0.0395(11) Uani 1 1 d . . . . .
H2"A H 0.5795 0.4688 0.2932 0.047 Uiso 1 1 calc R . . . .
H2"B H 0.6222 0.5485 0.3271 0.047 Uiso 1 1 calc R . . . .
C2' C -0.0830(3) 0.2809(3) 1.2010(3) 0.0382(11) Uani 1 1 d . . . . .
H2'A H -0.0718 0.2193 1.1961 0.046 Uiso 1 1 calc R . . . .
H2'B H -0.1200 0.2959 1.1644 0.046 Uiso 1 1 calc R . . . .
C2A C 0.4103(3) 0.5281(4) 0.7036(3) 0.0429(12) Uani 1 1 d . . . . .
H2AA H 0.4226 0.4666 0.6993 0.051 Uiso 1 1 calc R . . . .
H2AB H 0.3714 0.5410 0.6684 0.051 Uiso 1 1 calc R . . . .
C3 C 0.0185(3) 0.3389(4) 0.8001(2) 0.0357(11) Uani 1 1 d D . . . .
H3 H -0.0167 0.3253 0.7606 0.043 Uiso 1 1 calc R . . . .
C3" C 0.5160(3) 0.5788(4) 0.2988(2) 0.0361(11) Uani 1 1 d D . . . .
H3" H 0.4825 0.5612 0.2592 0.043 Uiso 1 1 calc R . . . .
C3' C -0.0144(3) 0.3341(4) 1.1884(2) 0.0358(11) Uani 1 1 d D . . . .
H3' H 0.0219 0.3181 1.2261 0.043 Uiso 1 1 calc R . . . .
C3A C 0.4771(3) 0.5829(4) 0.6870(2) 0.0410(12) Uani 1 1 d D . . . .
H3A H 0.5152 0.5686 0.7235 0.049 Uiso 1 1 calc R . . . .
C4 C 0.0339(3) 0.4375(3) 0.7977(2) 0.0342(10) Uani 1 1 d . . . . .
C4" C 0.5241(3) 0.6787(3) 0.2957(3) 0.0363(11) Uani 1 1 d . . . . .
C4' C -0.0270(2) 0.4330(3) 1.1931(2) 0.0324(10) Uani 1 1 d . . . . .
C4A C 0.4630(3) 0.6813(4) 0.6916(2) 0.0356(11) Uani 1 1 d . . . . .
C5 C 0.0685(2) 0.4548(3) 0.7212(2) 0.0286(9) Uani 1 1 d . . . . .
H5 H 0.0307 0.4357 0.6860 0.034 Uiso 1 1 calc R . . . .
C5" C 0.5599(2) 0.6993(3) 0.2204(2) 0.0310(10) Uani 1 1 d . . . . .
H5" H 0.5244 0.6776 0.1839 0.037 Uiso 1 1 calc R . . . .
C5' C -0.0607(2) 0.4507(3) 1.2700(2) 0.0288(9) Uani 1 1 d . . . . .
H5' H -0.0226 0.4313 1.3048 0.035 Uiso 1 1 calc R . . . .
C5A C 0.4329(2) 0.6991(3) 0.7696(2) 0.0298(9) Uani 1 1 d . . . . .
H5A H 0.4724 0.6799 0.8028 0.036 Uiso 1 1 calc R . . . .
C6 C 0.0795(3) 0.5522(3) 0.7042(3) 0.0389(11) Uani 1 1 d . . . . .
H6A H 0.1185 0.5754 0.7352 0.047 Uiso 1 1 calc R . . . .
H6B H 0.0349 0.5840 0.7144 0.047 Uiso 1 1 calc R . . . .
C6" C 0.5655(3) 0.7978(3) 0.2050(3) 0.0432(12) Uani 1 1 d . . . . .
H6"A H 0.6022 0.8236 0.2373 0.052 Uiso 1 1 calc R . . . .
H6"B H 0.5188 0.8255 0.2144 0.052 Uiso 1 1 calc R . . . .
C6' C -0.0705(3) 0.5474(3) 1.2871(3) 0.0387(11) Uani 1 1 d . . . . .
H6'A H -0.1101 0.5710 1.2570 0.046 Uiso 1 1 calc R . . . .
H6'B H -0.0260 0.5788 1.2757 0.046 Uiso 1 1 calc R . . . .
C6A C 0.4237(3) 0.7963(3) 0.7866(3) 0.0406(11) Uani 1 1 d . . . . .
H6AA H 0.3830 0.8198 0.7579 0.049 Uiso 1 1 calc R . . . .
H6AB H 0.4677 0.8276 0.7734 0.049 Uiso 1 1 calc R . . . .
C7 C 0.0989(3) 0.5650(4) 0.6239(3) 0.0432(12) Uani 1 1 d . . . . .
H7A H 0.0577 0.5480 0.5928 0.052 Uiso 1 1 calc R . . . .
H7B H 0.1093 0.6262 0.6149 0.052 Uiso 1 1 calc R . . . .
C7" C 0.5863(3) 0.8134(4) 0.1251(3) 0.0432(12) Uani 1 1 d . . . . .
H7"A H 0.5470 0.7935 0.0929 0.052 Uiso 1 1 calc R . . . .
H7"B H 0.5934 0.8754 0.1169 0.052 Uiso 1 1 calc R . . . .
C7' C -0.0877(3) 0.5606(4) 1.3674(3) 0.0428(12) Uani 1 1 d . . . . .
H7'A H -0.0460 0.5429 1.3975 0.051 Uiso 1 1 calc R . . . .
H7'B H -0.0972 0.6219 1.3766 0.051 Uiso 1 1 calc R . . . .
C7A C 0.4095(3) 0.8096(4) 0.8680(3) 0.0452(13) Uani 1 1 d . . . . .
H7AA H 0.4524 0.7921 0.8964 0.054 Uiso 1 1 calc R . . . .
H7AB H 0.4003 0.8709 0.8774 0.054 Uiso 1 1 calc R . . . .
C8 C 0.1648(3) 0.5107(3) 0.6059(2) 0.0331(10) Uani 1 1 d . . . . .
C8" C 0.6555(3) 0.7649(3) 0.1089(2) 0.0344(10) Uani 1 1 d . . . . .
C8' C -0.1537(3) 0.5073(3) 1.3864(2) 0.0316(9) Uani 1 1 d . . . . .
C8A C 0.3448(3) 0.7565(3) 0.8899(2) 0.0334(10) Uani 1 1 d . . . . .
C9 C 0.1524(2) 0.4139(3) 0.6189(2) 0.0258(8) Uani 1 1 d . . . . .
H9 H 0.1074 0.3980 0.5921 0.031 Uiso 1 1 calc R . . . .
C9" C 0.6483(2) 0.6672(3) 0.1210(2) 0.0267(9) Uani 1 1 d . . . . .
H9" H 0.6041 0.6490 0.0937 0.032 Uiso 1 1 calc R . . . .
C9' C -0.1419(2) 0.4104(3) 1.3739(2) 0.0266(9) Uani 1 1 d . . . . .
H9' H -0.0958 0.3950 1.3989 0.032 Uiso 1 1 calc R . . . .
C9A C 0.3551(2) 0.6598(3) 0.8769(2) 0.0246(8) Uani 1 1 d . . . . .
H9AA H 0.4015 0.6434 0.9011 0.030 Uiso 1 1 calc R . . . .
C10 C 0.1374(2) 0.3989(3) 0.7024(2) 0.0253(9) Uani 1 1 d . . . . .
C10" C 0.6325(2) 0.6496(3) 0.2037(2) 0.0257(9) Uani 1 1 d . . . . .
C10' C -0.1301(2) 0.3953(3) 1.2901(2) 0.0246(8) Uani 1 1 d . . . . .
C10A C 0.3648(2) 0.6436(3) 0.7925(2) 0.0257(9) Uani 1 1 d . . . . .
C11 C 0.2138(2) 0.3555(3) 0.5897(2) 0.0336(10) Uani 1 1 d . . . . .
H11A H 0.2604 0.3746 0.6106 0.040 Uiso 1 1 calc R . . . .
H11B H 0.2056 0.2959 0.6054 0.040 Uiso 1 1 calc R . . . .
C11" C 0.7115(2) 0.6126(3) 0.0911(2) 0.0338(10) Uani 1 1 d . . . . .
H11E H 0.7049 0.5520 0.1049 0.041 Uiso 1 1 calc R . . . .
H11F H 0.7573 0.6328 0.1127 0.041 Uiso 1 1 calc R . . . .
C11' C -0.2015(2) 0.3523(3) 1.4063(2) 0.0303(9) Uani 1 1 d . . . . .
H11C H -0.1944 0.2925 1.3906 0.036 Uiso 1 1 calc R . . . .
H11D H -0.2492 0.3714 1.3882 0.036 Uiso 1 1 calc R . . . .
C11A C 0.2948(2) 0.6020(3) 0.9101(2) 0.0310(9) Uani 1 1 d . . . . .
H11G H 0.2473 0.6218 0.8922 0.037 Uiso 1 1 calc R . . . .
H11H H 0.3014 0.5422 0.8940 0.037 Uiso 1 1 calc R . . . .
C12 C 0.2179(2) 0.3576(3) 0.5063(2) 0.0320(10) Uani 1 1 d . . . . .
H12 H 0.2224 0.4190 0.4919 0.038 Uiso 1 1 calc R . . . .
C12" C 0.7156(2) 0.6188(3) 0.0076(2) 0.0317(10) Uani 1 1 d . . . . .
H12" H 0.7200 0.6806 -0.0054 0.038 Uiso 1 1 calc R . . . .
C12' C -0.1999(2) 0.3559(3) 1.4902(2) 0.0299(9) Uani 1 1 d . . . . .
H12' H -0.1897 0.4165 1.5041 0.036 Uiso 1 1 calc R . . . .
C12A C 0.2964(2) 0.6045(3) 0.9938(2) 0.0299(9) Uani 1 1 d . . . . .
H12A H 0.3078 0.6646 1.0083 0.036 Uiso 1 1 calc R . . . .
C13 C 0.1501(3) 0.3217(4) 0.4679(2) 0.0386(11) Uani 1 1 d . . . . .
C13" C 0.6494(2) 0.5829(4) -0.0319(2) 0.0348(11) Uani 1 1 d . . . . .
C13' C -0.1414(3) 0.3005(4) 1.5257(3) 0.0415(12) Uani 1 1 d . . . . .
C13A C 0.3531(3) 0.5471(4) 1.0289(3) 0.0357(11) Uani 1 1 d . . . . .
C14 C 0.1208(3) 0.2437(5) 0.4696(3) 0.0563(15) Uani 1 1 d . . . . .
H14 H 0.1396 0.1969 0.4963 0.068 Uiso 1 1 calc R . . . .
C14" C 0.6164(3) 0.5071(5) -0.0270(3) 0.0503(14) Uani 1 1 d . . . . .
H14" H 0.6312 0.4621 0.0040 0.060 Uiso 1 1 calc R . . . .
C14' C -0.1386(4) 0.2157(5) 1.5393(3) 0.0597(16) Uani 1 1 d . . . . .
H14' H -0.1745 0.1758 1.5250 0.072 Uiso 1 1 calc R . . . .
C14A C 0.3521(3) 0.4620(4) 1.0451(3) 0.0520(14) Uani 1 1 d . . . . .
H14A H 0.3133 0.4244 1.0345 0.062 Uiso 1 1 calc R . . . .
C15 C 0.0541(4) 0.2406(6) 0.4235(4) 0.069(2) Uani 1 1 d . . . . .
H15A H 0.0594 0.1995 0.3838 0.083 Uiso 1 1 calc R . . . .
H15B H 0.0119 0.2242 0.4517 0.083 Uiso 1 1 calc R . . . .
C15" C 0.5523(3) 0.5030(6) -0.0779(4) 0.0650(19) Uani 1 1 d . . . . .
H15E H 0.5577 0.4563 -0.1130 0.078 Uiso 1 1 calc R . . . .
H15F H 0.5073 0.4941 -0.0517 0.078 Uiso 1 1 calc R . . . .
C15' C -0.0705(4) 0.1931(7) 1.5804(5) 0.095(3) Uani 1 1 d . . . . .
H15C H -0.0816 0.1699 1.6280 0.114 Uiso 1 1 calc R . . . .
H15D H -0.0420 0.1504 1.5542 0.114 Uiso 1 1 calc R . . . .
C15A C 0.4218(4) 0.4364(6) 1.0822(4) 0.077(2) Uani 1 1 d . . . . .
H15G H 0.4129 0.4143 1.1306 0.092 Uiso 1 1 calc R . . . .
H15H H 0.4469 0.3919 1.0546 0.092 Uiso 1 1 calc R . . . .
C16 C 0.1040(4) 0.3769(6) 0.4219(4) 0.073(2) Uani 1 1 d . . . . .
C16" C 0.6087(4) 0.6348(6) -0.0861(4) 0.070(2) Uani 1 1 d . . . . .
C16' C -0.0736(4) 0.3380(6) 1.5559(4) 0.071(2) Uani 1 1 d . . . . .
C16A C 0.4243(3) 0.5808(5) 1.0549(3) 0.0564(16) Uani 1 1 d . . . . .
C17 C 0.2271(3) 0.5462(4) 0.5866(3) 0.0444(13) Uani 1 1 d . . . . .
H17A H 0.2314 0.6067 0.5837 0.053 Uiso 1 1 calc R . . . .
H17B H 0.2669 0.5109 0.5759 0.053 Uiso 1 1 calc R . . . .
C17" C 0.7168(3) 0.8051(4) 0.0924(3) 0.0481(13) Uani 1 1 d . . . . .
H17E H 0.7183 0.8658 0.0905 0.058 Uiso 1 1 calc R . . . .
H17F H 0.7586 0.7728 0.0827 0.058 Uiso 1 1 calc R . . . .
C17' C -0.2156(3) 0.5431(4) 1.4072(3) 0.0458(13) Uani 1 1 d . . . . .
H17C H -0.2195 0.6035 1.4104 0.055 Uiso 1 1 calc R . . . .
H17D H -0.2553 0.5079 1.4185 0.055 Uiso 1 1 calc R . . . .
C17A C 0.2842(3) 0.7938(4) 0.9125(3) 0.0464(13) Uani 1 1 d . . . . .
H17G H 0.2810 0.8543 0.9149 0.056 Uiso 1 1 calc R . . . .
H17H H 0.2446 0.7595 0.9259 0.056 Uiso 1 1 calc R . . . .
C18 C -0.0390(3) 0.4863(5) 0.8016(3) 0.0560(16) Uani 1 1 d . . . . .
H18A H -0.0667 0.4772 0.7573 0.084 Uiso 1 1 calc GR . . . .
H18B H -0.0297 0.5475 0.8080 0.084 Uiso 1 1 calc GR . . . .
H18C H -0.0662 0.4647 0.8420 0.084 Uiso 1 1 calc GR . . . .
C18" C 0.4472(3) 0.7177(5) 0.2960(3) 0.065(2) Uani 1 1 d . . . . .
H18G H 0.4203 0.6927 0.3352 0.098 Uiso 1 1 calc GR . . . .
H18H H 0.4225 0.7051 0.2506 0.098 Uiso 1 1 calc GR . . . .
H18I H 0.4505 0.7798 0.3025 0.098 Uiso 1 1 calc GR . . . .
C18' C 0.0481(3) 0.4777(5) 1.1904(3) 0.0536(15) Uani 1 1 d . . . . .
H18D H 0.0416 0.5386 1.1797 0.080 Uiso 1 1 calc GR . . . .
H18E H 0.0767 0.4511 1.1532 0.080 Uiso 1 1 calc GR . . . .
H18F H 0.0730 0.4715 1.2367 0.080 Uiso 1 1 calc GR . . . .
C18A C 0.5369(3) 0.7292(5) 0.6843(3) 0.0592(17) Uani 1 1 d . . . . .
H18J H 0.5621 0.7069 0.6430 0.089 Uiso 1 1 calc GR . . . .
H18K H 0.5663 0.7201 0.7276 0.089 Uiso 1 1 calc GR . . . .
H18L H 0.5281 0.7906 0.6779 0.089 Uiso 1 1 calc GR . . . .
C19 C 0.0853(3) 0.4683(4) 0.8602(3) 0.0408(12) Uani 1 1 d D . . . .
H19A H 0.1275 0.4299 0.8633 0.049 Uiso 1 1 calc R . . . .
H19B H 0.1027 0.5266 0.8495 0.049 Uiso 1 1 calc R . . . .
C19" C 0.5699(3) 0.7154(4) 0.3598(3) 0.0464(13) Uani 1 1 d D . . . .
H19E H 0.6138 0.6802 0.3662 0.056 Uiso 1 1 calc R . . . .
H19F H 0.5851 0.7744 0.3481 0.056 Uiso 1 1 calc R . . . .
C19' C -0.0761(3) 0.4670(3) 1.1313(2) 0.0365(10) Uani 1 1 d D . . . .
H19C H -0.1186 0.4293 1.1261 0.044 Uiso 1 1 calc R . . . .
H19D H -0.0933 0.5250 1.1437 0.044 Uiso 1 1 calc R . . . .
C19A C 0.4102(3) 0.7129(4) 0.6309(2) 0.0394(11) Uani 1 1 d D . . . .
H19G H 0.3677 0.6748 0.6287 0.047 Uiso 1 1 calc R . . . .
H19H H 0.3934 0.7713 0.6424 0.047 Uiso 1 1 calc R . . . .
C20 C 0.2071(2) 0.4226(3) 0.7465(2) 0.0331(10) Uani 1 1 d . . . . .
H20A H 0.2491 0.3989 0.7230 0.050 Uiso 1 1 calc GR . . . .
H20B H 0.2042 0.3987 0.7947 0.050 Uiso 1 1 calc GR . . . .
H20C H 0.2116 0.4850 0.7495 0.050 Uiso 1 1 calc GR . . . .
C20" C 0.6996(3) 0.6786(4) 0.2493(2) 0.0362(11) Uani 1 1 d . . . . .
H20G H 0.6944 0.6596 0.2987 0.054 Uiso 1 1 calc GR . . . .
H20H H 0.7034 0.7411 0.2481 0.054 Uiso 1 1 calc GR . . . .
H20I H 0.7430 0.6533 0.2296 0.054 Uiso 1 1 calc GR . . . .
C20' C -0.2000(2) 0.4209(3) 1.2474(2) 0.0329(10) Uani 1 1 d . . . . .
H20D H -0.2026 0.4833 1.2433 0.049 Uiso 1 1 calc GR . . . .
H20E H -0.2421 0.3999 1.2726 0.049 Uiso 1 1 calc GR . . . .
H20F H -0.1991 0.3954 1.1997 0.049 Uiso 1 1 calc GR . . . .
C20A C 0.2934(2) 0.6685(3) 0.7525(2) 0.0318(10) Uani 1 1 d . . . . .
H20J H 0.2916 0.6410 0.7055 0.048 Uiso 1 1 calc GR . . . .
H20K H 0.2913 0.7307 0.7466 0.048 Uiso 1 1 calc GR . . . .
H20L H 0.2525 0.6493 0.7803 0.048 Uiso 1 1 calc GR . . . .
Ca1 Ca 0.00043(6) 0.34412(7) 0.99371(6) 0.0317(2) Uani 1 1 d D . . . .
Ca1A Ca 0.49034(5) 0.58920(7) 0.49181(5) 0.0345(2) Uani 1 1 d D . . . .
O1 O -0.0148(2) 0.3157(3) 0.86785(19) 0.0495(10) Uani 1 1 d D . . . .
H1 H -0.051(3) 0.282(4) 0.8592(13) 0.074 Uiso 1 1 d DR . . . .
O1" O 0.4842(2) 0.5523(3) 0.36639(19) 0.0494(10) Uani 1 1 d D . . . .
H1" H 0.450(3) 0.515(4) 0.3584(14) 0.074 Uiso 1 1 d DR . . . .
O1' O 0.0151(2) 0.3109(3) 1.11907(19) 0.0498(10) Uani 1 1 d D . . . .
H1' H 0.050(3) 0.275(4) 1.1256(13) 0.075 Uiso 1 1 d DR . . . .
O1A O 0.5044(2) 0.5585(3) 0.61679(19) 0.0596(13) Uani 1 1 d D . . . .
H1AC H 0.542(3) 0.525(4) 0.6229(13) 0.089 Uiso 1 1 d DR . . . .
O2 O 0.0489(2) 0.4688(3) 0.92948(18) 0.0449(9) Uani 1 1 d D . . . .
H2 H 0.065(3) 0.514(2) 0.9527(14) 0.067 Uiso 1 1 d DR . . . .
O2" O 0.5310(2) 0.7165(3) 0.42693(19) 0.0491(9) Uani 1 1 d D . . . .
H2" H 0.533(3) 0.7685(12) 0.444(2) 0.074 Uiso 1 1 d DR . . . .
O2' O -0.0390(2) 0.4708(2) 1.06272(17) 0.0389(8) Uani 1 1 d D . . . .
H2' H -0.050(3) 0.5197(15) 1.0433(15) 0.058 Uiso 1 1 d DR . . . .
O2A O 0.4443(2) 0.7138(3) 0.56072(18) 0.0442(9) Uani 1 1 d D . . . .
H2AC H 0.427(3) 0.758(2) 0.5383(14) 0.066 Uiso 1 1 d DR . . . .
O3 O 0.0469(3) 0.3288(5) 0.3965(3) 0.096(2) Uani 1 1 d . . . . .
O3" O 0.5527(3) 0.5872(5) -0.1130(3) 0.0843(17) Uani 1 1 d . . . . .
O3' O -0.0325(3) 0.2736(6) 1.5865(3) 0.101(2) Uani 1 1 d . . . . .
O3A O 0.4638(3) 0.5151(5) 1.0855(3) 0.0828(18) Uani 1 1 d . . . . .
O4 O 0.1095(4) 0.4524(5) 0.4072(4) 0.127(3) Uani 1 1 d . . . . .
O4" O 0.6209(4) 0.7075(5) -0.1064(4) 0.116(3) Uani 1 1 d . . . . .
O4' O -0.0538(3) 0.4126(5) 1.5550(4) 0.110(2) Uani 1 1 d . . . . .
O4A O 0.4481(3) 0.6530(5) 1.0514(3) 0.093(2) Uani 1 1 d . . . . .
O5 O 0.2895(2) 0.2110(3) 0.4973(2) 0.0547(10) Uani 1 1 d . . . . .
O5" O 0.7888(2) 0.4726(3) -0.0010(2) 0.0497(9) Uani 1 1 d . . . . .
O5' O -0.3022(2) 0.2396(3) 1.5038(2) 0.0514(10) Uani 1 1 d . . . . .
O5A O 0.1884(2) 0.4931(3) 1.0031(2) 0.0532(10) Uani 1 1 d . . . . .
O6 O 0.2979(2) 0.3132(3) 0.3967(2) 0.0514(10) Uani 1 1 d . . . . .
O6" O 0.7939(2) 0.5735(3) -0.10293(19) 0.0487(9) Uani 1 1 d . . . . .
O6' O -0.2805(2) 0.3379(3) 1.60480(19) 0.0498(10) Uani 1 1 d . . . . .
O6A O 0.2139(2) 0.5863(3) 1.10723(19) 0.0510(10) Uani 1 1 d . . . . .
O7 O 0.3607(2) 0.3415(3) 0.5112(2) 0.0551(11) Uani 1 1 d . . . . .
O7" O 0.85846(19) 0.6054(3) 0.0098(2) 0.0519(10) Uani 1 1 d . . . . .
O7' O -0.3406(2) 0.3889(3) 1.4940(2) 0.0554(11) Uani 1 1 d . . . . .
O7A O 0.1583(2) 0.6459(3) 0.9971(2) 0.0583(12) Uani 1 1 d . . . . .
O8 O 0.1273(2) 0.3110(5) 1.0020(3) 0.088(2) Uani 1 1 d . . . . .
H8A H 0.1373 0.2552 1.0085 0.132 Uiso 1 1 d GR . . . .
H8B H 0.1534 0.3414 1.0407 0.132 Uiso 1 1 d GR . . . .
O8A O 0.3616(2) 0.5747(4) 0.4684(3) 0.0828(17) Uani 1 1 d . . . . .
H8AA H 0.3758 0.5252 0.4821 0.124 Uiso 1 1 d R . . . .
H8AB H 0.3506 0.5806 0.4212 0.124 Uiso 1 1 d R . . . .
O9 O -0.0060(2) 0.1870(3) 0.9931(3) 0.0615(12) Uani 1 1 d . . . . .
H9A H 0.0242 0.1531 1.0316 0.092 Uiso 1 1 d GR . . . .
H9B H -0.0582 0.1580 0.9878 0.092 Uiso 1 1 d GR . . . .
O9A O 0.4922(3) 0.4324(3) 0.4928(3) 0.0651(12) Uani 1 1 d . . . . .
H9AB H 0.5341 0.4083 0.4717 0.098 Uiso 1 1 d GR . . . .
H9AC H 0.4526 0.4073 0.4673 0.098 Uiso 1 1 d GR . . . .
O10 O -0.12636(19) 0.3260(3) 0.9881(3) 0.0545(10) Uani 1 1 d . . . . .
H10A H -0.1449 0.3688 0.9655 0.082 Uiso 1 1 d R . . . .
H10B H -0.1399 0.2696 0.9941 0.082 Uiso 1 1 d R . . . .
O10A O 0.61798(18) 0.5681(3) 0.4985(2) 0.0475(9) Uani 1 1 d . . . . .
H10C H 0.6453 0.6058 0.4674 0.071 Uiso 1 1 d GR . . . .
H10D H 0.6335 0.5102 0.4853 0.071 Uiso 1 1 d GR . . . .
S1 S 0.29810(6) 0.30140(9) 0.47466(7) 0.0347(3) Uani 1 1 d . . . . .
S1" S 0.79544(6) 0.56290(10) -0.02483(6) 0.0328(3) Uani 1 1 d . . . . .
S1' S -0.28769(6) 0.32806(9) 1.52647(6) 0.0330(3) Uani 1 1 d . . . . .
S1A S 0.20726(6) 0.57929(10) 1.02853(6) 0.0358(3) Uani 1 1 d . . . . .
C21 C 0.7993(5) 0.6146(5) 0.6792(4) 0.074(2) Uani 1 1 d . . . . .
C22 C 0.7951(6) 0.5534(7) 0.6155(5) 0.110(4) Uani 1 1 d . . . . .
H22A H 0.7720 0.4999 0.6299 0.165 Uiso 1 1 calc GR . . . .
H22B H 0.8436 0.5412 0.5992 0.165 Uiso 1 1 calc GR . . . .
H22C H 0.7669 0.5798 0.5767 0.165 Uiso 1 1 calc GR . . . .
C23 C 0.7288(5) 0.6368(7) 0.7128(5) 0.100(3) Uani 1 1 d . . . . .
H23A H 0.7212 0.6988 0.7102 0.150 Uiso 1 1 calc GR . . . .
H23B H 0.7299 0.6187 0.7628 0.150 Uiso 1 1 calc GR . . . .
H23C H 0.6896 0.6074 0.6872 0.150 Uiso 1 1 calc GR . . . .
O11 O 0.8569(4) 0.6453(5) 0.7008(3) 0.097(2) Uani 1 1 d . . . . .
C21A C 0.6926(4) 0.3687(5) 0.8209(4) 0.0679(18) Uani 1 1 d . . . . .
C22A C 0.7650(5) 0.3973(6) 0.7937(5) 0.088(2) Uani 1 1 d . . . . .
H22D H 0.7675 0.3852 0.7425 0.131 Uiso 1 1 calc GR . . . .
H22E H 0.8034 0.3662 0.8192 0.131 Uiso 1 1 calc GR . . . .
H22F H 0.7709 0.4589 0.8017 0.131 Uiso 1 1 calc GR . . . .
C23A C 0.6926(6) 0.3011(7) 0.8801(5) 0.105(3) Uani 1 1 d . . . . .
H23D H 0.6434 0.2923 0.8961 0.157 Uiso 1 1 calc GR . . . .
H23E H 0.7228 0.3206 0.9203 0.157 Uiso 1 1 calc GR . . . .
H23F H 0.7115 0.2471 0.8617 0.157 Uiso 1 1 calc GR . . . .
O11A O 0.6358(3) 0.3990(5) 0.7973(3) 0.096(2) Uani 1 1 d . . . . .
O14 O 0.2371(5) 0.5421(5) 0.3628(4) 0.133(3) Uani 1 1 d . . . . .
H14B H 0.1965 0.5325 0.3832 0.199 Uiso 1 1 d R . . . .
H14C H 0.2450 0.5175 0.3192 0.199 Uiso 1 1 d R . . . .
O19 O 0.6069(4) 0.4479(5) 0.6579(3) 0.117(3) Uani 1 1 d . . . . .
H19I H 0.6489 0.4437 0.6392 0.175 Uiso 1 1 d R . . . .
H19J H 0.6053 0.4191 0.7037 0.175 Uiso 1 1 d R . . . .
O15 O 0.2159(4) 0.7090(5) 0.2986(3) 0.113(2) Uani 1 1 d . . . . .
H15I H 0.2252 0.6640 0.3271 0.169 Uiso 1 1 d R . . . .
H15J H 0.2438 0.7470 0.3335 0.169 Uiso 1 1 d R . . . .
O16 O 0.2711(4) 0.4682(5) 0.2127(4) 0.125(3) Uani 1 1 d . . . . .
H16A H 0.2493 0.5097 0.1904 0.187 Uiso 1 1 d R . . . .
H16B H 0.2659 0.4280 0.1792 0.187 Uiso 1 1 d R . . . .
O12 O 0.8746(3) 0.7059(5) 0.8383(3) 0.0848(18) Uani 1 1 d . . . . .
H12B H 0.8579 0.7120 0.7951 0.127 Uiso 1 1 d G . . . .
H12C H 0.8478 0.6664 0.8566 0.127 Uiso 1 1 d G . . . .
O17 O 0.2466(4) 0.3092(5) 0.1245(4) 0.122(3) Uani 1 1 d . . . . .
H17I H 0.2346 0.2942 0.1656 0.183 Uiso 1 1 d R . . . .
H17J H 0.2794 0.2718 0.1148 0.183 Uiso 1 1 d R . . . .
O13 O 0.3789(4) 0.4407(5) 0.3225(4) 0.117(3) Uani 1 1 d . . . . .
H13A H 0.3527 0.4550 0.2856 0.175 Uiso 1 1 d G . . . .
H13B H 0.3559 0.3986 0.3416 0.175 Uiso 1 1 d G . . . .
O18 O 0.1169(3) 0.7024(4) 0.1821(3) 0.0770(15) Uani 1 1 d . . . . .
H18M H 0.1336 0.7078 0.2254 0.115 Uiso 1 1 d R . . . .
H18N H 0.1502 0.6665 0.1705 0.115 Uiso 1 1 d R . . . .

loop_
_atom_site_aniso_label
_atom_site_aniso_U_11
_atom_site_aniso_U_22
_atom_site_aniso_U_33
_atom_site_aniso_U_23
_atom_site_aniso_U_13
_atom_site_aniso_U_12
C1 0.040(2) 0.025(2) 0.031(2) 0.0004(19) 0.0019(18) -0.0016(18)
C1" 0.038(2) 0.023(2) 0.037(2) 0.0012(19) 0.0054(19) 0.0026(17)
C1' 0.035(2) 0.026(2) 0.031(2) -0.0036(19) 0.0040(18) -0.0008(18)
C1A 0.034(2) 0.030(2) 0.030(2) -0.0019(19) 0.0013(18) 0.0031(18)
C2 0.053(3) 0.031(2) 0.035(3) 0.005(2) 0.006(2) -0.009(2)
C2" 0.054(3) 0.030(2) 0.034(3) 0.002(2) 0.007(2) -0.002(2)
C2' 0.050(3) 0.032(2) 0.033(2) -0.006(2) 0.003(2) 0.008(2)
C2A 0.056(3) 0.039(3) 0.034(3) -0.006(2) 0.004(2) 0.012(2)
C3 0.035(2) 0.044(3) 0.028(2) -0.003(2) -0.0003(17) -0.014(2)
C3" 0.037(2) 0.044(3) 0.028(2) -0.003(2) 0.0043(17) -0.013(2)
C3' 0.041(2) 0.044(3) 0.023(2) 0.000(2) 0.0070(17) 0.014(2)
C3A 0.041(2) 0.059(4) 0.023(2) 0.004(2) 0.0090(18) 0.023(3)
C4 0.035(2) 0.040(3) 0.028(2) -0.002(2) 0.0068(18) -0.003(2)
C4" 0.040(3) 0.041(3) 0.028(2) 0.006(2) 0.0079(19) 0.003(2)
C4' 0.029(2) 0.042(3) 0.026(2) 0.002(2) 0.0038(17) 0.0010(19)
C4A 0.031(2) 0.048(3) 0.028(2) 0.007(2) 0.0052(18) 0.006(2)
C5 0.029(2) 0.030(2) 0.026(2) 0.0004(18) -0.0024(16) 0.0035(17)
C5" 0.034(2) 0.036(3) 0.023(2) -0.0007(19) 0.0001(17) 0.0080(19)
C5' 0.028(2) 0.032(2) 0.026(2) 0.0029(18) 0.0008(16) -0.0023(17)
C5A 0.027(2) 0.035(2) 0.027(2) 0.0045(19) -0.0024(16) 0.0000(18)
C6 0.052(3) 0.029(3) 0.036(3) 0.001(2) 0.007(2) 0.008(2)
C6" 0.058(3) 0.032(3) 0.040(3) 0.002(2) 0.012(2) 0.015(2)
C6' 0.051(3) 0.029(3) 0.037(3) -0.001(2) 0.007(2) -0.010(2)
C6A 0.048(3) 0.034(3) 0.040(3) 0.005(2) 0.005(2) -0.009(2)
C7 0.065(3) 0.029(2) 0.036(2) 0.008(2) 0.007(2) 0.010(2)
C7" 0.062(3) 0.032(3) 0.035(3) 0.008(2) 0.006(2) 0.011(2)
C7' 0.059(3) 0.031(3) 0.038(3) -0.007(2) 0.003(2) -0.011(2)
C7A 0.061(3) 0.035(3) 0.039(3) -0.004(2) -0.001(2) -0.011(2)
C8 0.047(3) 0.029(2) 0.023(2) 0.0043(18) -0.0005(18) -0.003(2)
C8" 0.050(3) 0.030(2) 0.023(2) 0.0015(18) 0.0007(18) 0.003(2)
C8' 0.039(2) 0.032(2) 0.023(2) -0.0049(18) 0.0009(17) -0.0043(19)
C8A 0.046(3) 0.030(2) 0.024(2) -0.0035(19) -0.0023(18) -0.002(2)
C9 0.029(2) 0.027(2) 0.022(2) -0.0006(17) -0.0018(15) 0.0009(17)
C9" 0.028(2) 0.026(2) 0.026(2) 0.0019(17) 0.0006(16) 0.0005(16)
C9' 0.026(2) 0.031(2) 0.0227(19) 0.0001(17) -0.0014(15) -0.0011(17)
C9A 0.026(2) 0.028(2) 0.0202(19) -0.0038(16) -0.0023(15) -0.0012(16)
C10 0.028(2) 0.026(2) 0.022(2) 0.0003(17) 0.0001(16) -0.0017(16)
C10" 0.027(2) 0.026(2) 0.024(2) 0.0019(17) -0.0036(16) -0.0006(16)
C10' 0.0224(19) 0.028(2) 0.023(2) -0.0015(17) -0.0038(15) -0.0001(16)
C10A 0.025(2) 0.031(2) 0.021(2) -0.0024(17) -0.0011(15) 0.0020(16)
C11 0.034(2) 0.040(3) 0.027(2) 0.003(2) 0.0014(17) 0.0063(19)
C11" 0.032(2) 0.042(3) 0.027(2) 0.002(2) -0.0009(17) 0.0075(19)
C11' 0.029(2) 0.035(2) 0.026(2) -0.0032(19) -0.0004(16) -0.0038(18)
C11A 0.031(2) 0.034(2) 0.028(2) -0.0017(19) 0.0005(16) -0.0035(18)
C12 0.030(2) 0.034(2) 0.032(2) -0.001(2) 0.0056(17) 0.0089(18)
C12" 0.034(2) 0.031(2) 0.030(2) 0.0013(19) 0.0024(17) 0.0077(18)
C12' 0.029(2) 0.035(2) 0.025(2) -0.0054(19) 0.0001(16) -0.0054(18)
C12A 0.026(2) 0.032(2) 0.031(2) -0.0036(19) -0.0002(16) 0.0005(17)
C13 0.032(2) 0.056(3) 0.027(2) -0.006(2) 0.0006(17) 0.007(2)
C13" 0.031(2) 0.049(3) 0.025(2) -0.002(2) 0.0017(16) 0.010(2)
C13' 0.031(2) 0.063(4) 0.030(2) 0.001(2) 0.0017(18) -0.003(2)
C13A 0.030(2) 0.048(3) 0.029(2) 0.000(2) 0.0000(17) 0.003(2)
C14 0.046(3) 0.067(4) 0.055(3) 0.000(3) -0.005(3) -0.005(3)
C14" 0.042(3) 0.067(4) 0.042(3) 0.001(3) -0.006(2) -0.006(3)
C14' 0.055(3) 0.062(4) 0.061(4) 0.008(3) -0.010(3) 0.013(3)
C14A 0.049(3) 0.049(3) 0.058(4) 0.006(3) -0.004(3) 0.007(3)
C15 0.048(3) 0.096(6) 0.063(4) -0.011(4) -0.005(3) -0.007(4)
C15" 0.041(3) 0.092(6) 0.061(4) -0.019(4) -0.002(3) -0.009(3)
C15' 0.062(5) 0.129(9) 0.093(6) 0.032(6) -0.008(4) 0.038(5)
C15A 0.064(4) 0.088(6) 0.078(5) 0.019(4) -0.012(4) 0.034(4)
C16 0.056(4) 0.092(6) 0.071(5) 0.019(4) -0.020(3) 0.010(4)
C16" 0.063(4) 0.076(5) 0.068(4) 0.011(4) -0.030(3) 0.011(4)
C16' 0.045(3) 0.102(6) 0.065(4) -0.009(4) -0.021(3) -0.007(4)
C16A 0.035(3) 0.080(5) 0.054(3) -0.006(3) -0.010(2) -0.005(3)
C17 0.055(3) 0.042(3) 0.036(3) -0.001(2) 0.001(2) -0.016(2)
C17" 0.062(3) 0.042(3) 0.041(3) -0.002(2) 0.003(2) -0.016(3)
C17' 0.057(3) 0.040(3) 0.041(3) -0.004(2) 0.009(2) 0.014(2)
C17A 0.063(3) 0.036(3) 0.041(3) 0.001(2) 0.008(2) 0.014(2)
C18 0.043(3) 0.069(4) 0.057(3) 0.009(3) 0.014(2) 0.016(3)
C18" 0.051(3) 0.093(6) 0.053(3) 0.012(4) 0.015(3) 0.029(4)
C18' 0.040(3) 0.075(4) 0.046(3) 0.000(3) 0.011(2) -0.015(3)
C18A 0.035(3) 0.092(5) 0.051(3) 0.011(3) 0.010(2) -0.008(3)
C19 0.049(3) 0.043(3) 0.030(2) -0.007(2) 0.007(2) -0.016(2)
C19" 0.065(3) 0.044(3) 0.031(2) -0.005(2) 0.014(2) -0.010(3)
C19' 0.043(3) 0.036(3) 0.030(2) 0.008(2) 0.0046(19) 0.006(2)
C19A 0.043(3) 0.051(3) 0.024(2) 0.009(2) 0.0068(19) 0.015(2)
C20 0.032(2) 0.039(3) 0.028(2) -0.001(2) -0.0008(17) -0.0040(19)
C20" 0.033(2) 0.049(3) 0.027(2) -0.002(2) -0.0024(18) -0.006(2)
C20' 0.027(2) 0.041(3) 0.031(2) 0.001(2) -0.0035(17) 0.0043(19)
C20A 0.027(2) 0.038(3) 0.031(2) -0.002(2) -0.0031(17) -0.0003(18)
Ca1 0.0291(4) 0.0367(6) 0.0296(5) 0.0012(4) 0.0078(3) -0.0006(4)
Ca1A 0.0313(4) 0.0418(6) 0.0307(5) 0.0042(5) 0.0095(4) 0.0044(5)
O1 0.055(2) 0.061(3) 0.0329(18) -0.0063(18) 0.0134(15) -0.0298(19)
O1" 0.057(2) 0.057(3) 0.0349(18) -0.0022(17) 0.0125(16) -0.0225(18)
O1' 0.060(2) 0.058(3) 0.0319(18) 0.0099(17) 0.0137(16) 0.0284(19)
O1A 0.071(3) 0.077(3) 0.0313(18) 0.013(2) 0.0183(18) 0.044(2)
O2 0.061(2) 0.045(2) 0.0298(17) -0.0068(16) 0.0098(16) -0.0164(17)
O2" 0.074(3) 0.040(2) 0.0338(18) -0.0020(17) 0.0169(17) -0.0008(19)
O2' 0.052(2) 0.0385(19) 0.0264(16) 0.0079(14) 0.0062(14) 0.0038(16)
O2A 0.051(2) 0.056(2) 0.0258(16) 0.0084(16) 0.0072(14) 0.0192(18)
O3 0.057(3) 0.134(6) 0.095(4) 0.008(4) -0.040(3) -0.003(3)
O3" 0.058(3) 0.107(5) 0.087(4) 0.006(4) -0.040(3) 0.004(3)
O3' 0.056(3) 0.156(7) 0.089(4) 0.020(4) -0.034(3) 0.014(4)
O3A 0.044(2) 0.126(5) 0.077(3) 0.013(3) -0.021(2) 0.014(3)
O4 0.111(5) 0.105(6) 0.162(7) 0.059(5) -0.062(5) 0.005(4)
O4" 0.113(5) 0.087(5) 0.145(6) 0.056(4) -0.062(4) -0.002(4)
O4' 0.071(4) 0.130(6) 0.128(6) -0.020(5) -0.032(4) -0.036(4)
O4A 0.061(3) 0.098(5) 0.119(5) -0.004(4) -0.031(3) -0.032(3)
O5 0.044(2) 0.041(2) 0.080(3) 0.010(2) 0.0146(19) 0.0083(17)
O5" 0.044(2) 0.037(2) 0.068(3) 0.0025(19) 0.0104(18) 0.0105(16)
O5' 0.046(2) 0.046(2) 0.062(2) 0.001(2) -0.0001(18) -0.0116(18)
O5A 0.042(2) 0.060(3) 0.057(2) -0.001(2) 0.0007(17) -0.0113(19)
O6 0.054(2) 0.063(3) 0.0375(19) -0.0039(18) 0.0160(16) -0.0011(19)
O6" 0.052(2) 0.059(3) 0.0352(18) -0.0051(19) 0.0145(15) -0.0033(19)
O6' 0.051(2) 0.066(3) 0.0334(18) -0.0033(19) 0.0107(15) -0.001(2)
O6A 0.050(2) 0.069(3) 0.0346(18) 0.002(2) 0.0104(15) 0.007(2)
O7 0.0370(19) 0.071(3) 0.057(2) 0.000(2) 0.0025(16) -0.0100(19)
O7" 0.0350(18) 0.069(3) 0.052(2) 0.001(2) 0.0022(15) -0.0109(18)
O7' 0.038(2) 0.067(3) 0.061(2) 0.007(2) 0.0064(17) 0.0129(19)
O7A 0.039(2) 0.075(3) 0.061(3) 0.014(2) 0.0085(18) 0.017(2)
O8 0.031(2) 0.155(6) 0.077(3) 0.035(4) 0.0080(19) 0.015(3)
O8A 0.042(2) 0.112(5) 0.096(4) -0.023(4) 0.016(2) -0.004(3)
O9 0.059(3) 0.045(3) 0.080(3) 0.000(2) 0.002(2) 0.0108(19)
O9A 0.068(3) 0.048(3) 0.079(3) 0.007(2) 0.011(2) -0.008(2)
O10 0.0323(17) 0.038(2) 0.093(3) -0.001(2) 0.0109(18) 0.0004(16)
O10A 0.0303(16) 0.047(2) 0.065(2) 0.006(2) 0.0093(15) 0.0000(16)
S1 0.0298(5) 0.0375(8) 0.0371(6) 0.0001(5) 0.0082(4) -0.0012(4)
S1" 0.0287(5) 0.0350(6) 0.0350(6) 0.0007(5) 0.0076(4) -0.0007(4)
S1' 0.0285(5) 0.0390(7) 0.0317(5) -0.0001(5) 0.0053(4) -0.0007(5)
S1A 0.0269(5) 0.0488(9) 0.0318(5) 0.0018(5) 0.0045(4) 0.0047(5)
C21 0.096(6) 0.063(5) 0.064(4) 0.012(4) -0.015(4) -0.005(4)
C22 0.180(11) 0.083(7) 0.066(5) -0.012(5) -0.009(6) -0.029(7)
C23 0.094(7) 0.090(7) 0.116(8) 0.001(6) -0.001(6) 0.011(5)
O11 0.095(4) 0.131(6) 0.066(3) 0.001(3) -0.006(3) -0.023(4)
C21A 0.085(5) 0.057(4) 0.061(4) -0.008(3) -0.012(3) 0.009(4)
C22A 0.105(7) 0.075(6) 0.083(6) -0.011(5) 0.000(5) -0.012(5)
C23A 0.120(8) 0.099(8) 0.094(7) 0.035(6) -0.008(6) -0.014(6)
O11A 0.097(4) 0.118(6) 0.073(4) 0.005(4) -0.012(3) 0.034(4)
O14 0.168(8) 0.086(5) 0.146(7) 0.006(5) 0.027(6) 0.003(5)
O19 0.137(6) 0.135(6) 0.080(4) 0.028(4) 0.034(4) 0.098(5)
O15 0.185(7) 0.083(5) 0.070(4) -0.005(3) -0.038(4) -0.002(5)
O16 0.166(7) 0.108(6) 0.098(5) 0.031(4) -0.040(5) 0.002(5)
O12 0.096(4) 0.089(4) 0.070(3) 0.006(3) 0.003(3) -0.052(3)
O17 0.146(7) 0.088(5) 0.133(6) 0.020(4) 0.015(5) -0.003(5)
O13 0.114(5) 0.110(6) 0.125(6) 0.054(4) -0.044(4) -0.067(4)
O18 0.078(3) 0.071(3) 0.081(3) -0.020(3) -0.012(3) 0.038(3)

loop_
_atom_type_symbol
_atom_type_description
_atom_type_scat_dispersion_real
_atom_type_scat_dispersion_imag
_atom_type_scat_source
C C 0.0181 0.0091 'International Tables Vol C Tables 4.2.6.8 and 6.1.1.4'
H H 0.0000 0.0000 'International Tables Vol C Tables 4.2.6.8 and 6.1.1.4'
Ca Ca 0.3641 1.2855 'International Tables Vol C Tables 4.2.6.8 and 6.1.1.4'
O O 0.0492 0.0322 'International Tables Vol C Tables 4.2.6.8 and 6.1.1.4'
S S 0.3331 0.5567 'International Tables Vol C Tables 4.2.6.8 and 6.1.1.4'

loop_
_geom_angle_atom_site_label_1
_geom_angle_atom_site_label_2
_geom_angle_atom_site_label_3
_geom_angle
_geom_angle_site_symmetry_1
_geom_angle_site_symmetry_3
H1A C1 H1B 107.8 . .
C2 C1 H1A 109.1 . .
C2 C1 H1B 109.1 . .
C2 C1 C10 112.6(4) . .
C10 C1 H1A 109.1 . .
C10 C1 H1B 109.1 . .
H1"A C1" H1"B 107.9 . .
C2" C1" H1"A 109.2 . .
C2" C1" H1"B 109.2 . .
C2" C1" C10" 112.0(4) . .
C10" C1" H1"A 109.2 . .
C10" C1" H1"B 109.2 . .
H1'A C1' H1'B 107.8 . .
C2' C1' H1'A 109.0 . .
C2' C1' H1'B 109.0 . .
C2' C1' C10' 112.8(4) . .
C10' C1' H1'A 109.0 . .
C10' C1' H1'B 109.0 . .
H1AA C1A H1AB 107.8 . .
C2A C1A H1AA 109.0 . .
C2A C1A H1AB 109.0 . .
C2A C1A C10A 113.1(4) . .
C10A C1A H1AA 109.0 . .
C10A C1A H1AB 109.0 . .
C1 C2 H2A 109.5 . .
C1 C2 H2B 109.5 . .
H2A C2 H2B 108.1 . .
C3 C2 C1 110.6(4) . .
C3 C2 H2A 109.5 . .
C3 C2 H2B 109.5 . .
C1" C2" H2"A 109.4 . .
C1" C2" H2"B 109.4 . .
H2"A C2" H2"B 108.0 . .
C3" C2" C1" 111.3(4) . .
C3" C2" H2"A 109.4 . .
C3" C2" H2"B 109.4 . .
C1' C2' H2'A 109.5 . .
C1' C2' H2'B 109.5 . .
H2'A C2' H2'B 108.0 . .
C3' C2' C1' 110.9(4) . .
C3' C2' H2'A 109.5 . .
C3' C2' H2'B 109.5 . .
C1A C2A H2AA 109.5 . .
C1A C2A H2AB 109.5 . .
H2AA C2A H2AB 108.1 . .
C3A C2A C1A 110.8(4) . .
C3A C2A H2AA 109.5 . .
C3A C2A H2AB 109.5 . .
C2 C3 H3 107.8 . .
C2 C3 C4 113.1(4) . .
C4 C3 H3 107.8 . .
O1 C3 C2 110.0(4) . .
O1 C3 H3 107.8 . .
O1 C3 C4 110.3(4) . .
C2" C3" H3" 107.8 . .
C2" C3" C4" 113.1(4) . .
C4" C3" H3" 107.8 . .
O1" C3" C2" 109.5(4) . .
O1" C3" H3" 107.8 . .
O1" C3" C4" 110.7(4) . .
C2' C3' H3' 107.8 . .
C2' C3' C4' 113.4(4) . .
C4' C3' H3' 107.8 . .
O1' C3' C2' 109.2(4) . .
O1' C3' H3' 107.8 . .
O1' C3' C4' 110.7(4) . .
C2A C3A H3A 107.5 . .
C2A C3A C4A 113.4(4) . .
C4A C3A H3A 107.5 . .
O1A C3A C2A 109.4(5) . .
O1A C3A H3A 107.5 . .
O1A C3A C4A 111.4(4) . .
C3 C4 C5 105.6(4) . .
C3 C4 C19 112.9(4) . .
C18 C4 C3 108.6(4) . .
C18 C4 C5 109.0(4) . .
C18 C4 C19 109.4(5) . .
C19 C4 C5 111.3(4) . .
C3" C4" C5" 105.9(4) . .
C18" C4" C3" 107.5(5) . .
C18" C4" C5" 108.9(4) . .
C18" C4" C19" 109.9(5) . .
C19" C4" C3" 112.7(4) . .
C19" C4" C5" 111.8(4) . .
C3' C4' C5' 106.4(4) . .
C18' C4' C3' 107.7(4) . .
C18' C4' C5' 108.6(4) . .
C19' C4' C3' 112.4(4) . .
C19' C4' C5' 111.9(4) . .
C19' C4' C18' 109.6(4) . .
C3A C4A C5A 106.5(4) . .
C3A C4A C18A 108.4(5) . .
C3A C4A C19A 112.0(4) . .
C18A C4A C5A 108.6(4) . .
C19A C4A C5A 112.4(4) . .
C19A C4A C18A 108.9(4) . .
C4 C5 H5 104.4 . .
C6 C5 C4 113.7(4) . .
C6 C5 H5 104.4 . .
C6 C5 C10 112.1(4) . .
C10 C5 C4 116.3(4) . .
C10 C5 H5 104.4 . .
C4" C5" H5" 104.6 . .
C6" C5" C4" 112.8(4) . .
C6" C5" H5" 104.6 . .
C6" C5" C10" 112.5(4) . .
C10" C5" C4" 116.3(4) . .
C10" C5" H5" 104.6 . .
C4' C5' H5' 104.3 . .
C6' C5' C4' 113.6(4) . .
C6' C5' H5' 104.3 . .
C6' C5' C10' 112.1(4) . .
C10' C5' C4' 116.7(4) . .
C10' C5' H5' 104.3 . .
C4A C5A H5A 104.3 . .
C6A C5A C4A 113.4(4) . .
C6A C5A H5A 104.3 . .
C6A C5A C10A 112.4(4) . .
C10A C5A C4A 116.4(4) . .
C10A C5A H5A 104.3 . .
C5 C6 H6A 109.5 . .
C5 C6 H6B 109.5 . .
C5 C6 C7 110.6(4) . .
H6A C6 H6B 108.1 . .
C7 C6 H6A 109.5 . .
C7 C6 H6B 109.5 . .
C5" C6" H6"A 109.6 . .
C5" C6" H6"B 109.6 . .
C5" C6" C7" 110.2(4) . .
H6"A C6" H6"B 108.1 . .
C7" C6" H6"A 109.6 . .
C7" C6" H6"B 109.6 . .
C5' C6' H6'A 109.5 . .
C5' C6' H6'B 109.5 . .
C5' C6' C7' 110.8(4) . .
H6'A C6' H6'B 108.1 . .
C7' C6' H6'A 109.5 . .
C7' C6' H6'B 109.5 . .
C5A C6A H6AA 109.6 . .
C5A C6A H6AB 109.6 . .
C5A C6A C7A 110.4(4) . .
H6AA C6A H6AB 108.1 . .
C7A C6A H6AA 109.6 . .
C7A C6A H6AB 109.6 . .
C6 C7 H7A 109.7 . .
C6 C7 H7B 109.7 . .
H7A C7 H7B 108.2 . .
C8 C7 C6 110.0(4) . .
C8 C7 H7A 109.7 . .
C8 C7 H7B 109.7 . .
C6" C7" H7"A 109.7 . .
C6" C7" H7"B 109.7 . .
H7"A C7" H7"B 108.2 . .
C8" C7" C6" 109.8(4) . .
C8" C7" H7"A 109.7 . .
C8" C7" H7"B 109.7 . .
C6' C7' H7'A 109.8 . .
C6' C7' H7'B 109.8 . .
H7'A C7' H7'B 108.2 . .
C8' C7' C6' 109.6(4) . .
C8' C7' H7'A 109.8 . .
C8' C7' H7'B 109.8 . .
C6A C7A H7AA 109.7 . .
C6A C7A H7AB 109.7 . .
H7AA C7A H7AB 108.2 . .
C8A C7A C6A 110.0(4) . .
C8A C7A H7AA 109.7 . .
C8A C7A H7AB 109.7 . .
C7 C8 C9 112.5(4) . .
C17 C8 C7 122.0(5) . .
C17 C8 C9 125.2(5) . .
C7" C8" C9" 112.5(4) . .
C17" C8" C7" 122.5(5) . .
C17" C8" C9" 124.8(5) . .
C7' C8' C9' 112.3(4) . .
C17' C8' C7' 122.5(5) . .
C17' C8' C9' 125.1(5) . .
C7A C8A C9A 112.8(4) . .
C17A C8A C7A 121.5(5) . .
C17A C8A C9A 125.5(5) . .
C8 C9 H9 106.8 . .
C8 C9 C10 108.9(3) . .
C8 C9 C11 113.6(4) . .
C10 C9 H9 106.8 . .
C11 C9 H9 106.8 . .
C11 C9 C10 113.4(3) . .
C8" C9" H9" 106.2 . .
C8" C9" C10" 109.1(3) . .
C8" C9" C11" 114.5(4) . .
C10" C9" H9" 106.2 . .
C11" C9" H9" 106.2 . .
C11" C9" C10" 114.0(3) . .
C8' C9' H9' 106.7 . .
C8' C9' C10' 108.3(3) . .
C8' C9' C11' 113.8(4) . .
C10' C9' H9' 106.7 . .
C11' C9' H9' 106.7 . .
C11' C9' C10' 114.0(3) . .
C8A C9A H9AA 106.8 . .
C8A C9A C10A 109.0(3) . .
C8A C9A C11A 114.0(4) . .
C10A C9A H9AA 106.8 . .
C11A C9A H9AA 106.8 . .
C11A C9A C10A 113.0(3) . .
C1 C10 C5 108.3(3) . .
C1 C10 C9 108.3(3) . .
C5 C10 C9 107.0(3) . .
C20 C10 C1 110.0(4) . .
C20 C10 C5 114.5(4) . .
C20 C10 C9 108.5(3) . .
C1" C10" C5" 108.8(4) . .
C1" C10" C9" 109.0(4) . .
C5" C10" C9" 106.2(3) . .
C20" C10" C1" 109.3(4) . .
C20" C10" C5" 115.0(4) . .
C20" C10" C9" 108.4(3) . .
C1' C10' C5' 108.3(3) . .
C1' C10' C9' 109.1(3) . .
C9' C10' C5' 106.1(3) . .
C20' C10' C1' 109.8(4) . .
C20' C10' C5' 114.0(4) . .
C20' C10' C9' 109.4(3) . .
C1A C10A C5A 107.5(3) . .
C1A C10A C9A 109.0(3) . .
C5A C10A C9A 106.5(3) . .
C20A C10A C1A 111.1(4) . .
C20A C10A C5A 114.0(4) . .
C20A C10A C9A 108.6(3) . .
C9 C11 H11A 109.0 . .
C9 C11 H11B 109.0 . .
H11A C11 H11B 107.8 . .
C12 C11 C9 112.8(4) . .
C12 C11 H11A 109.0 . .
C12 C11 H11B 109.0 . .
C9" C11" H11E 109.2 . .
C9" C11" H11F 109.2 . .
C9" C11" C12" 112.1(4) . .
H11E C11" H11F 107.9 . .
C12" C11" H11E 109.2 . .
C12" C11" H11F 109.2 . .
C9' C11' H11C 109.3 . .
C9' C11' H11D 109.3 . .
C9' C11' C12' 111.7(3) . .
H11C C11' H11D 107.9 . .
C12' C11' H11C 109.3 . .
C12' C11' H11D 109.3 . .
C9A C11A H11G 109.1 . .
C9A C11A H11H 109.1 . .
H11G C11A H11H 107.8 . .
C12A C11A C9A 112.5(3) . .
C12A C11A H11G 109.1 . .
C12A C11A H11H 109.1 . .
C11 C12 H12 107.2 . .
C11 C12 S1 111.7(3) . .
C13 C12 C11 113.6(4) . .
C13 C12 H12 107.2 . .
C13 C12 S1 109.7(3) . .
S1 C12 H12 107.2 . .
C11" C12" H12" 107.9 . .
C11" C12" S1" 110.9(3) . .
C13" C12" C11" 113.7(4) . .
C13" C12" H12" 107.9 . .
C13" C12" S1" 108.4(3) . .
S1" C12" H12" 107.9 . .
C11' C12' H12' 107.0 . .
C11' C12' S1' 111.3(3) . .
C13' C12' C11' 114.3(4) . .
C13' C12' H12' 107.0 . .
C13' C12' S1' 109.7(3) . .
S1' C12' H12' 107.0 . .
C11A C12A H12A 107.1 . .
C11A C12A S1A 110.6(3) . .
C13A C12A C11A 114.5(4) . .
C13A C12A H12A 107.1 . .
C13A C12A S1A 110.1(3) . .
S1A C12A H12A 107.1 . .
C14 C13 C12 130.5(5) . .
C14 C13 C16 108.3(6) . .
C16 C13 C12 121.2(6) . .
C14" C13" C12" 131.2(5) . .
C14" C13" C16" 107.5(5) . .
C16" C13" C12" 121.4(5) . .
C14' C13' C12' 131.4(5) . .
C14' C13' C16' 106.5(6) . .
C16' C13' C12' 122.1(6) . .
C14A C13A C12A 131.0(5) . .
C14A C13A C16A 106.7(5) . .
C16A C13A C12A 122.3(5) . .
C13 C14 H14 124.8 . .
C13 C14 C15 110.4(6) . .
C15 C14 H14 124.8 . .
C13" C14" H14" 124.7 . .
C13" C14" C15" 110.6(6) . .
C15" C14" H14" 124.7 . .
C13' C14' H14' 124.6 . .
C13' C14' C15' 110.8(7) . .
C15' C14' H14' 124.6 . .
C13A C14A H14A 124.9 . .
C13A C14A C15A 110.1(6) . .
C15A C14A H14A 124.9 . .
C14 C15 H15A 111.0 . .
C14 C15 H15B 111.0 . .
H15A C15 H15B 109.0 . .
O3 C15 C14 103.6(6) . .
O3 C15 H15A 111.0 . .
O3 C15 H15B 111.0 . .
C14" C15" H15E 111.1 . .
C14" C15" H15F 111.1 . .
H15E C15" H15F 109.0 . .
O3" C15" C14" 103.5(5) . .
O3" C15" H15E 111.1 . .
O3" C15" H15F 111.1 . .
C14' C15' H15C 111.0 . .
C14' C15' H15D 111.0 . .
H15C C15' H15D 109.0 . .
O3' C15' C14' 104.0(7) . .
O3' C15' H15C 111.0 . .
O3' C15' H15D 111.0 . .
C14A C15A H15G 110.8 . .
C14A C15A H15H 110.8 . .
H15G C15A H15H 108.9 . .
O3A C15A C14A 104.6(6) . .
O3A C15A H15G 110.8 . .
O3A C15A H15H 110.8 . .
O3 C16 C13 108.4(7) . .
O4 C16 C13 130.3(8) . .
O4 C16 O3 121.3(7) . .
O3" C16" C13" 109.1(7) . .
O4" C16" C13" 128.5(7) . .
O4" C16" O3" 122.4(6) . .
O3' C16' C13' 109.2(8) . .
O4' C16' C13' 128.4(8) . .
O4' C16' O3' 122.3(7) . .
O3A C16A C13A 109.5(6) . .
O4A C16A C13A 129.1(7) . .
O4A C16A O3A 121.4(6) . .
C8 C17 H17A 120.0 . .
C8 C17 H17B 120.0 . .
H17A C17 H17B 120.0 . .
C8" C17" H17E 120.0 . .
C8" C17" H17F 120.0 . .
H17E C17" H17F 120.0 . .
C8' C17' H17C 120.0 . .
C8' C17' H17D 120.0 . .
H17C C17' H17D 120.0 . .
C8A C17A H17G 120.0 . .
C8A C17A H17H 120.0 . .
H17G C17A H17H 120.0 . .
C4 C18 H18A 109.5 . .
C4 C18 H18B 109.5 . .
C4 C18 H18C 109.5 . .
H18A C18 H18B 109.5 . .
H18A C18 H18C 109.5 . .
H18B C18 H18C 109.5 . .
C4" C18" H18G 109.5 . .
C4" C18" H18H 109.5 . .
C4" C18" H18I 109.5 . .
H18G C18" H18H 109.5 . .
H18G C18" H18I 109.5 . .
H18H C18" H18I 109.5 . .
C4' C18' H18D 109.5 . .
C4' C18' H18E 109.5 . .
C4' C18' H18F 109.5 . .
H18D C18' H18E 109.5 . .
H18D C18' H18F 109.5 . .
H18E C18' H18F 109.5 . .
C4A C18A H18J 109.5 . .
C4A C18A H18K 109.5 . .
C4A C18A H18L 109.5 . .
H18J C18A H18K 109.5 . .
H18J C18A H18L 109.5 . .
H18K C18A H18L 109.5 . .
C4 C19 H19A 109.2 . .
C4 C19 H19B 109.2 . .
H19A C19 H19B 107.9 . .
O2 C19 C4 111.9(4) . .
O2 C19 H19A 109.2 . .
O2 C19 H19B 109.2 . .
C4" C19" H19E 109.0 . .
C4" C19" H19F 109.0 . .
H19E C19" H19F 107.8 . .
O2" C19" C4" 113.0(4) . .
O2" C19" H19E 109.0 . .
O2" C19" H19F 109.0 . .
C4' C19' H19C 109.1 . .
C4' C19' H19D 109.1 . .
H19C C19' H19D 107.8 . .
O2' C19' C4' 112.5(4) . .
O2' C19' H19C 109.1 . .
O2' C19' H19D 109.1 . .
C4A C19A H19G 109.2 . .
C4A C19A H19H 109.2 . .
H19G C19A H19H 107.9 . .
O2A C19A C4A 112.0(4) . .
O2A C19A H19G 109.2 . .
O2A C19A H19H 109.2 . .
C10 C20 H20A 109.5 . .
C10 C20 H20B 109.5 . .
C10 C20 H20C 109.5 . .
H20A C20 H20B 109.5 . .
H20A C20 H20C 109.5 . .
H20B C20 H20C 109.5 . .
C10" C20" H20G 109.5 . .
C10" C20" H20H 109.5 . .
C10" C20" H20I 109.5 . .
H20G C20" H20H 109.5 . .
H20G C20" H20I 109.5 . .
H20H C20" H20I 109.5 . .
C10' C20' H20D 109.5 . .
C10' C20' H20E 109.5 . .
C10' C20' H20F 109.5 . .
H20D C20' H20E 109.5 . .
H20D C20' H20F 109.5 . .
H20E C20' H20F 109.5 . .
C10A C20A H20J 109.5 . .
C10A C20A H20K 109.5 . .
C10A C20A H20L 109.5 . .
H20J C20A H20K 109.5 . .
H20J C20A H20L 109.5 . .
H20K C20A H20L 109.5 . .
O1 Ca1 O1' 156.96(17) . .
O1 Ca1 H1' 144.4(9) . .
O1 Ca1 O2 72.83(13) . .
O1 Ca1 O2' 128.81(14) . .
O1 Ca1 O8 96.70(18) . .
O1 Ca1 O9 78.86(16) . .
O1 Ca1 H10A 75.3 . .
O1' Ca1 H1' 16.7(4) . .
O1' Ca1 O2 127.50(15) . .
O1' Ca1 O2' 72.13(12) . .
O1' Ca1 O8 78.61(15) . .
O1' Ca1 O9 78.11(16) . .
O1' Ca1 H10A 107.7 . .
H1' Ca1 H10A 121.3 . .
O2 Ca1 H1' 127.4(16) . .
O2 Ca1 O2' 74.98(13) . .
O2 Ca1 H10A 99.4 . .
O2' Ca1 H1' 86.7(8) . .
O2' Ca1 H10A 72.0 . .
O8 Ca1 H1' 64.0(9) . .
O8 Ca1 O2 80.42(18) . .
O8 Ca1 O2' 115.9(2) . .
O8 Ca1 O9 80.4(2) . .
O8 Ca1 H10A 171.6 . .
O9 Ca1 H1' 69.0(14) . .
O9 Ca1 O2 143.45(15) . .
O9 Ca1 O2' 141.56(14) . .
O9 Ca1 H10A 95.2 . .
O10 Ca1 O1 80.80(14) . .
O10 Ca1 O1' 96.18(15) . .
O10 Ca1 H1' 107.5(12) . .
O10 Ca1 O2 116.45(15) . .
O10 Ca1 O2' 79.24(14) . .
O10 Ca1 O8 160.8(2) . .
O10 Ca1 O9 80.38(15) . .
O10 Ca1 H10A 17.1 . .
O1" Ca1A H1" 16.6(4) . .
O1" Ca1A H1AC 140.8(9) . .
O1" Ca1A O2" 73.81(13) . .
O1" Ca1A O2A 132.72(14) . .
O1" Ca1A O8A 77.17(16) . .
O1" Ca1A H8AA 78.5 . .
O1" Ca1A O9A 76.66(16) . .
H1" Ca1A H1AC 135(2) . .
H1" Ca1A H8AA 62.6 . .
O1A Ca1A O1" 154.44(17) . .
O1A Ca1A H1" 143.1(10) . .
O1A Ca1A H1AC 17.2(4) . .
O1A Ca1A O2" 128.02(17) . .
O1A Ca1A O2A 71.47(13) . .
O1A Ca1A O8A 104.06(18) . .
O1A Ca1A H8AA 94.0 . .
O1A Ca1A O9A 77.98(17) . .
O1A Ca1A O10A 80.50(14) . .
H1AC Ca1A H8AA 101.9 . .
O2" Ca1A H1" 88.4(8) . .
O2" Ca1A H1AC 128.3(18) . .
O2" Ca1A O2A 74.84(13) . .
O2" Ca1A H8AA 126.3 . .
O2A Ca1A H1" 133.4(15) . .
O2A Ca1A H1AC 86.5(8) . .
O2A Ca1A H8AA 92.9 . .
O8A Ca1A H1" 64.3(11) . .
O8A Ca1A H1AC 116.1(14) . .
O8A Ca1A O2" 107.4(2) . .
O8A Ca1A O2A 79.52(17) . .
O8A Ca1A H8AA 20.4 . .
O8A Ca1A O9A 85.6(2) . .
O9A Ca1A H1" 66.6(13) . .
O9A Ca1A H1AC 68.4(15) . .
O9A Ca1A O2" 143.88(14) . .
O9A Ca1A O2A 141.28(14) . .
O9A Ca1A H8AA 65.8 . .
O10A Ca1A O1" 92.48(14) . .
O10A Ca1A H1" 103.3(12) . .
O10A Ca1A H1AC 65.6(10) . .
O10A Ca1A O2" 79.72(15) . .
O10A Ca1A O2A 115.53(14) . .
O10A Ca1A O8A 164.85(19) . .
O10A Ca1A H8AA 147.0 . .
O10A Ca1A O9A 81.26(16) . .
C3 O1 Ca1 139.2(3) . .
C3 O1 H1 109.3(16) . .
Ca1 O1 H1 111.5(16) . .
C3" O1" Ca1A 139.3(3) . .
C3" O1" H1" 110.2(17) . .
Ca1A O1" H1" 110.3(16) . .
C3' O1' Ca1 140.5(3) . .
C3' O1' H1' 109.3(16) . .
Ca1 O1' H1' 110.1(16) . .
C3A O1A Ca1A 142.1(3) . .
C3A O1A H1AC 109.0(16) . .
Ca1A O1A H1AC 108.5(16) . .
C19 O2 Ca1 127.1(3) . .
C19 O2 H2 106.7(19) . .
Ca1 O2 H2 120.9(19) . .
C19" O2" Ca1A 125.3(3) . .
C19" O2" H2" 107.5(18) . .
Ca1A O2" H2" 126.0(18) . .
C19' O2' Ca1 124.9(3) . .
C19' O2' H2' 106.6(18) . .
Ca1 O2' H2' 123.6(19) . .
C19A O2A Ca1A 127.9(3) . .
C19A O2A H2AC 106.1(19) . .
Ca1A O2A H2AC 120.0(19) . .
C16 O3 C15 109.2(6) . .
C16" O3" C15" 109.3(5) . .
C16' O3' C15' 109.5(6) . .
C16A O3A C15A 109.1(5) . .
Ca1 O8 H8A 114.6 . .
Ca1 O8 H8B 114.2 . .
H8A O8 H8B 105.6 . .
Ca1A O8A H8AA 74.5 . .
Ca1A O8A H8AB 111.4 . .
H8AA O8A H8AB 116.4 . .
Ca1 O9 H9A 118.5 . .
Ca1 O9 H9B 117.8 . .
H9A O9 H9B 108.7 . .
Ca1A O9A H9AB 113.7 . .
Ca1A O9A H9AC 113.3 . .
H9AB O9A H9AC 105.0 . .
Ca1 O10 H10A 108.4 . .
Ca1 O10 H10B 112.4 . .
H10A O10 H10B 133.9 . .
Ca1A O10A H10C 114.4 . .
Ca1A O10A H10D 114.2 . .
H10C O10A H10D 104.2 . .
O5 S1 C12 105.5(2) . .
O6 S1 C12 106.0(2) . .
O6 S1 O5 113.9(3) . .
O6 S1 O7 113.1(2) . .
O7 S1 C12 106.6(2) . .
O7 S1 O5 111.1(3) . .
O5" S1" C12" 106.2(2) . .
O6" S1" C12" 106.0(2) . .
O6" S1" O5" 114.0(3) . .
O6" S1" O7" 112.4(2) . .
O7" S1" C12" 106.3(2) . .
O7" S1" O5" 111.3(3) . .
O5' S1' C12' 105.9(2) . .
O5' S1' O6' 113.4(3) . .
O5' S1' O7' 111.5(3) . .
O6' S1' C12' 106.3(2) . .
O6' S1' O7' 112.6(3) . .
O7' S1' C12' 106.5(2) . .
O5A S1A C12A 107.0(2) . .
O5A S1A O6A 113.9(3) . .
O5A S1A O7A 111.8(3) . .
O6A S1A C12A 106.3(2) . .
O6A S1A O7A 112.2(3) . .
O7A S1A C12A 105.0(2) . .
C23 C21 C22 116.1(8) . .
O11 C21 C22 121.8(9) . .
O11 C21 C23 122.1(9) . .
C21 C22 H22A 109.5 . .
C21 C22 H22B 109.5 . .
C21 C22 H22C 109.5 . .
H22A C22 H22B 109.5 . .
H22A C22 H22C 109.5 . .
H22B C22 H22C 109.5 . .
C21 C23 H23A 109.5 . .
C21 C23 H23B 109.5 . .
C21 C23 H23C 109.5 . .
H23A C23 H23B 109.5 . .
H23A C23 H23C 109.5 . .
H23B C23 H23C 109.5 . .
C22A C21A C23A 117.4(8) . .
O11A C21A C22A 121.8(8) . .
O11A C21A C23A 120.8(9) . .
C21A C22A H22D 109.5 . .
C21A C22A H22E 109.5 . .
C21A C22A H22F 109.5 . .
H22D C22A H22E 109.5 . .
H22D C22A H22F 109.5 . .
H22E C22A H22F 109.5 . .
C21A C23A H23D 109.5 . .
C21A C23A H23E 109.5 . .
C21A C23A H23F 109.5 . .
H23D C23A H23E 109.5 . .
H23D C23A H23F 109.5 . .
H23E C23A H23F 109.5 . .
H14B O14 H14C 118.6 . .
H19I O19 H19J 111.6 . .
H15I O15 H15J 89.3 . .
H16A O16 H16B 98.4 . .
H12B O12 H12C 104.5 . .
H17I O17 H17J 101.9 . .
H13A O13 H13B 104.5 . .
H18M O18 H18N 93.0 . .

loop_
_geom_bond_atom_site_label_1
_geom_bond_atom_site_label_2
_geom_bond_distance
_geom_bond_site_symmetry_2
C1 H1A 0.9700 .
C1 H1B 0.9700 .
C1 C2 1.537(6) .
C1 C10 1.541(6) .
C1" H1"A 0.9700 .
C1" H1"B 0.9700 .
C1" C2" 1.527(6) .
C1" C10" 1.540(6) .
C1' H1'A 0.9700 .
C1' H1'B 0.9700 .
C1' C2' 1.535(6) .
C1' C10' 1.538(6) .
C1A H1AA 0.9700 .
C1A H1AB 0.9700 .
C1A C2A 1.522(6) .
C1A C10A 1.545(6) .
C2 H2A 0.9700 .
C2 H2B 0.9700 .
C2 C3 1.517(7) .
C2" H2"A 0.9700 .
C2" H2"B 0.9700 .
C2" C3" 1.511(7) .
C2' H2'A 0.9700 .
C2' H2'B 0.9700 .
C2' C3' 1.516(7) .
C2A H2AA 0.9700 .
C2A H2AB 0.9700 .
C2A C3A 1.516(8) .
C3 H3 0.9800 .
C3 C4 1.536(7) .
C3 O1 1.441(5) .
C3" H3" 0.9800 .
C3" C4" 1.538(7) .
C3" O1" 1.440(5) .
C3' H3' 0.9800 .
C3' C4' 1.535(7) .
C3' O1' 1.437(5) .
C3A H3A 0.9800 .
C3A C4A 1.531(8) .
C3A O1A 1.443(5) .
C4 C5 1.577(6) .
C4 C18 1.528(7) .
C4 C19 1.540(6) .
C4" C5" 1.576(6) .
C4" C18" 1.525(7) .
C4" C19" 1.534(7) .
C4' C5' 1.578(6) .
C4' C18' 1.534(7) .
C4' C19' 1.523(6) .
C4A C5A 1.570(6) .
C4A C18A 1.544(7) .
C4A C19A 1.536(6) .
C5 H5 0.9800 .
C5 C6 1.537(6) .
C5 C10 1.566(6) .
C5" H5" 0.9800 .
C5" C6" 1.537(7) .
C5" C10" 1.564(6) .
C5' H5' 0.9800 .
C5' C6' 1.524(6) .
C5' C10' 1.576(6) .
C5A H5A 0.9800 .
C5A C6A 1.530(7) .
C5A C10A 1.570(6) .
C6 H6A 0.9700 .
C6 H6B 0.9700 .
C6 C7 1.539(6) .
C6" H6"A 0.9700 .
C6" H6"B 0.9700 .
C6" C7" 1.544(6) .
C6' H6'A 0.9700 .
C6' H6'B 0.9700 .
C6' C7' 1.529(7) .
C6A H6AA 0.9700 .
C6A H6AB 0.9700 .
C6A C7A 1.537(7) .
C7 H7A 0.9700 .
C7 H7B 0.9700 .
C7 C8 1.504(7) .
C7" H7"A 0.9700 .
C7" H7"B 0.9700 .
C7" C8" 1.500(7) .
C7' H7'A 0.9700 .
C7' H7'B 0.9700 .
C7' C8' 1.503(7) .
C7A H7AA 0.9700 .
C7A H7AB 0.9700 .
C7A C8A 1.496(7) .
C8 C9 1.519(6) .
C8 C17 1.317(7) .
C8" C9" 1.520(6) .
C8" C17" 1.319(7) .
C8' C9' 1.517(6) .
C8' C17' 1.320(7) .
C8A C9A 1.512(6) .
C8A C17A 1.320(7) .
C9 H9 0.9800 .
C9 C10 1.581(5) .
C9 C11 1.538(6) .
C9" H9" 0.9800 .
C9" C10" 1.577(6) .
C9" C11" 1.536(6) .
C9' H9' 0.9800 .
C9' C10' 1.576(6) .
C9' C11' 1.536(6) .
C9A H9AA 0.9800 .
C9A C10A 1.585(5) .
C9A C11A 1.547(6) .
C10 C20 1.537(6) .
C10" C20" 1.535(6) .
C10' C20' 1.533(5) .
C10A C20A 1.531(6) .
C11 H11A 0.9700 .
C11 H11B 0.9700 .
C11 C12 1.536(6) .
C11" H11E 0.9700 .
C11" H11F 0.9700 .
C11" C12" 1.540(6) .
C11' H11C 0.9700 .
C11' H11D 0.9700 .
C11' C12' 1.542(6) .
C11A H11G 0.9700 .
C11A H11H 0.9700 .
C11A C12A 1.539(6) .
C12 H12 0.9800 .
C12 C13 1.515(7) .
C12 S1 1.806(4) .
C12" H12" 0.9800 .
C12" C13" 1.500(6) .
C12" S1" 1.803(4) .
C12' H12' 0.9800 .
C12' C13' 1.500(7) .
C12' S1' 1.800(4) .
C12A H12A 0.9800 .
C12A C13A 1.493(6) .
C12A S1A 1.802(4) .
C13 C14 1.309(9) .
C13 C16 1.451(8) .
C13" C14" 1.311(8) .
C13" C16" 1.463(8) .
C13' C14' 1.323(9) .
C13' C16' 1.462(8) .
C13A C14A 1.336(8) .
C13A C16A 1.467(7) .
C14 H14 0.9300 .
C14 C15 1.470(8) .
C14" H14" 0.9300 .
C14" C15" 1.482(8) .
C14' H14' 0.9300 .
C14' C15' 1.481(9) .
C14A H14A 0.9300 .
C14A C15A 1.483(8) .
C15 H15A 0.9700 .
C15 H15B 0.9700 .
C15 O3 1.444(11) .
C15" H15E 0.9700 .
C15" H15F 0.9700 .
C15" O3" 1.441(10) .
C15' H15C 0.9700 .
C15' H15D 0.9700 .
C15' O3' 1.417(12) .
C15A H15G 0.9700 .
C15A H15H 0.9700 .
C15A O3A 1.428(10) .
C16 O3 1.351(10) .
C16 O4 1.191(11) .
C16" O3" 1.342(9) .
C16" O4" 1.197(10) .
C16' O3' 1.355(11) .
C16' O4' 1.199(11) .
C16A O3A 1.353(9) .
C16A O4A 1.191(10) .
C17 H17A 0.9300 .
C17 H17B 0.9300 .
C17" H17E 0.9300 .
C17" H17F 0.9300 .
C17' H17C 0.9300 .
C17' H17D 0.9300 .
C17A H17G 0.9300 .
C17A H17H 0.9300 .
C18 H18A 0.9600 .
C18 H18B 0.9600 .
C18 H18C 0.9600 .
C18" H18G 0.9600 .
C18" H18H 0.9600 .
C18" H18I 0.9600 .
C18' H18D 0.9600 .
C18' H18E 0.9600 .
C18' H18F 0.9600 .
C18A H18J 0.9600 .
C18A H18K 0.9600 .
C18A H18L 0.9600 .
C19 H19A 0.9700 .
C19 H19B 0.9700 .
C19 O2 1.449(5) .
C19" H19E 0.9700 .
C19" H19F 0.9700 .
C19" O2" 1.438(6) .
C19' H19C 0.9700 .
C19' H19D 0.9700 .
C19' O2' 1.446(5) .
C19A H19G 0.9700 .
C19A H19H 0.9700 .
C19A O2A 1.445(5) .
C20 H20A 0.9600 .
C20 H20B 0.9600 .
C20 H20C 0.9600 .
C20" H20G 0.9600 .
C20" H20H 0.9600 .
C20" H20I 0.9600 .
C20' H20D 0.9600 .
C20' H20E 0.9600 .
C20' H20F 0.9600 .
C20A H20J 0.9600 .
C20A H20K 0.9600 .
C20A H20L 0.9600 .
Ca1 O1 2.363(4) .
Ca1 O1' 2.368(4) .
Ca1 H1' 2.78(2) .
Ca1 O2 2.422(4) .
Ca1 O2' 2.435(4) .
Ca1 O8 2.372(4) .
Ca1 O9 2.408(5) .
Ca1 O10 2.331(4) .
Ca1 H10A 2.7181 .
Ca1A O1" 2.373(4) .
Ca1A H1" 2.78(2) .
Ca1A O1A 2.352(4) .
Ca1A H1AC 2.75(2) .
Ca1A O2" 2.411(4) .
Ca1A O2A 2.448(4) .
Ca1A O8A 2.390(4) .
Ca1A H8AA 2.3117 .
Ca1A O9A 2.401(5) .
Ca1A O10A 2.353(3) .
O1 H1 0.852(12) .
O1" H1" 0.849(12) .
O1' H1' 0.850(12) .
O1A H1AC 0.855(12) .
O2 H2 0.857(12) .
O2" H2" 0.854(12) .
O2' H2' 0.854(12) .
O2A H2AC 0.852(12) .
O5 S1 1.455(4) .
O5" S1" 1.456(4) .
O5' S1' 1.440(4) .
O5A S1A 1.439(5) .
O6 S1 1.444(4) .
O6" S1" 1.444(4) .
O6' S1' 1.450(4) .
O6A S1A 1.452(4) .
O7 S1 1.449(4) .
O7" S1" 1.456(4) .
O7' S1' 1.459(4) .
O7A S1A 1.467(4) .
O8 H8A 0.8814 .
O8 H8B 0.9670 .
O8A H8AA 0.8377 .
O8A H8AB 0.8912 .
O9 H9A 1.0277 .
O9 H9B 1.0539 .
O9A H9AB 0.9386 .
O9A H9AC 0.9349 .
O10 H10A 0.8433 .
O10 H10B 0.9049 .
O10A H10C 0.9592 .
O10A H10D 0.9628 .
C21 C22 1.499(11) .
C21 C23 1.478(12) .
C21 O11 1.211(9) .
C22 H22A 0.9600 .
C22 H22B 0.9600 .
C22 H22C 0.9600 .
C23 H23A 0.9600 .
C23 H23B 0.9600 .
C23 H23C 0.9600 .
C21A C22A 1.490(11) .
C21A C23A 1.500(11) .
C21A O11A 1.207(9) .
C22A H22D 0.9600 .
C22A H22E 0.9600 .
C22A H22F 0.9600 .
C23A H23D 0.9600 .
C23A H23E 0.9600 .
C23A H23F 0.9600 .
O14 H14B 0.8497 .
O14 H14C 0.8990 .
O19 H19I 0.8492 .
O19 H19J 0.9506 .
O15 H15I 0.8791 .
O15 H15J 0.9965 .
O16 H16A 0.8502 .
O16 H16B 0.8730 .
O12 H12B 0.8494 .
O12 H12C 0.8503 .
O17 H17I 0.8225 .
O17 H17J 0.8504 .
O13 H13A 0.8494 .
O13 H13B 0.8491 .
O18 H18M 0.8505 .
O18 H18N 0.8502 .

loop_
_geom_hbond_atom_site_label_D
_geom_hbond_atom_site_label_H
_geom_hbond_atom_site_label_A
_geom_hbond_distance_DH
_geom_hbond_distance_HA
_geom_hbond_distance_DA
_geom_hbond_angle_DHA
_geom_hbond_site_symmetry_A
O1 H1 O18 0.852(12) 1.862(16) 2.692(6) 165(4) 2_546
O1" H1" O13 0.849(12) 1.844(14) 2.682(7) 169(3) .
O1' H1' O12 0.850(12) 1.846(14) 2.681(6) 167(3) 2_647
O1A H1AC O19 0.855(12) 1.788(17) 2.622(6) 164(4) .
O2' H2' O7" 0.854(12) 2.20(3) 2.936(6) 145(5) 1_456
O8 H8A O7" 0.88 2.32 3.165(9) 161.1 2_646
O8 H8B O17 0.97 2.32 3.097(9) 136.7 1_556
O8A H8AB O14 0.89 2.39 2.998(10) 125.9 .
O9 H9B O7A 1.05 1.86 2.861(6) 156.2 2_547
O9A H9AB O7' 0.94 2.33 3.123(6) 141.3 1_654
O9A H9AC O7 0.93 2.13 2.803(6) 127.7 .
O10 H10B O7A 0.90 1.93 2.833(6) 173.7 2_547
O10A H10C O5 0.96 2.10 2.765(6) 125.2 2_656
O10A H10D O7' 0.96 1.92 2.848(6) 160.3 1_654
O14 H14B O4 0.85 2.06 2.839(11) 151.6 .
O14 H14C O16 0.90 2.16 3.057(11) 174.6 .
O16 H16A O6A 0.85 2.02 2.832(7) 159.5 1_554
O12 H12B O11 0.85 2.01 2.704(8) 138.3 .
O12 H12C O6" 0.85 1.89 2.740(6) 176.0 1_556
O13 H13A O16 0.85 1.99 2.819(9) 164.2 .
O13 H13B O6 0.85 1.98 2.818(7) 171.7 .
O18 H18N O6A 0.85 2.07 2.880(6) 159.8 1_554

loop_
_geom_torsion_atom_site_label_1
_geom_torsion_atom_site_label_2
_geom_torsion_atom_site_label_3
_geom_torsion_atom_site_label_4
_geom_torsion
_geom_torsion_site_symmetry_1
_geom_torsion_site_symmetry_2
_geom_torsion_site_symmetry_3
_geom_torsion_site_symmetry_4
C1 C2 C3 C4 -61.3(5) . . . .
C1 C2 C3 O1 174.9(4) . . . .
C1" C2" C3" C4" -61.2(5) . . . .
C1" C2" C3" O1" 174.9(4) . . . .
C1' C2' C3' C4' -60.6(5) . . . .
C1' C2' C3' O1' 175.5(4) . . . .
C1A C2A C3A C4A -59.8(5) . . . .
C1A C2A C3A O1A 175.2(4) . . . .
C2 C1 C10 C5 -51.6(5) . . . .
C2 C1 C10 C9 -167.2(4) . . . .
C2 C1 C10 C20 74.3(5) . . . .
C2 C3 C4 C5 57.4(5) . . . .
C2 C3 C4 C18 174.1(4) . . . .
C2 C3 C4 C19 -64.4(5) . . . .
C2 C3 O1 Ca1 80.5(6) . . . .
C2" C1" C10" C5" -51.7(5) . . . .
C2" C1" C10" C9" -167.1(4) . . . .
C2" C1" C10" C20" 74.6(5) . . . .
C2" C3" C4" C5" 56.2(5) . . . .
C2" C3" C4" C18" 172.4(4) . . . .
C2" C3" C4" C19" -66.3(5) . . . .
C2" C3" O1" Ca1A 85.9(6) . . . .
C2' C1' C10' C5' -51.4(5) . . . .
C2' C1' C10' C9' -166.5(4) . . . .
C2' C1' C10' C20' 73.7(5) . . . .
C2' C3' C4' C5' 55.7(5) . . . .
C2' C3' C4' C18' 171.9(4) . . . .
C2' C3' C4' C19' -67.2(5) . . . .
C2' C3' O1' Ca1 83.8(6) . . . .
C2A C1A C10A C5A -52.5(5) . . . .
C2A C1A C10A C9A -167.6(4) . . . .
C2A C1A C10A C20A 72.9(5) . . . .
C2A C3A C4A C5A 55.5(5) . . . .
C2A C3A C4A C18A 172.2(4) . . . .
C2A C3A C4A C19A -67.7(5) . . . .
C2A C3A O1A Ca1A 87.4(7) . . . .
C3 C4 C5 C6 173.0(4) . . . .
C3 C4 C5 C10 -54.5(5) . . . .
C3 C4 C19 O2 -72.9(5) . . . .
C3" C4" C5" C6" 174.7(4) . . . .
C3" C4" C5" C10" -53.2(5) . . . .
C3" C4" C19" O2" -75.0(6) . . . .
C3' C4' C5' C6' 174.8(4) . . . .
C3' C4' C5' C10' -52.4(5) . . . .
C3' C4' C19' O2' -74.4(5) . . . .
C3A C4A C5A C6A 173.6(4) . . . .
C3A C4A C5A C10A -53.6(5) . . . .
C3A C4A C19A O2A -72.7(6) . . . .
C4 C3 O1 Ca1 -44.9(7) . . . .
C4 C5 C6 C7 -168.9(4) . . . .
C4 C5 C10 C1 52.6(5) . . . .
C4 C5 C10 C9 169.1(4) . . . .
C4 C5 C10 C20 -70.6(5) . . . .
C4 C19 O2 Ca1 63.9(6) . . . .
C4" C3" O1" Ca1A -39.4(7) . . . .
C4" C5" C6" C7" -168.8(4) . . . .
C4" C5" C10" C1" 52.1(5) . . . .
C4" C5" C10" C9" 169.3(4) . . . .
C4" C5" C10" C20" -70.8(5) . . . .
C4" C19" O2" Ca1A 65.5(6) . . . .
C4' C3' O1' Ca1 -41.7(7) . . . .
C4' C5' C6' C7' -168.0(4) . . . .
C4' C5' C10' C1' 51.1(5) . . . .
C4' C5' C10' C9' 168.2(4) . . . .
C4' C5' C10' C20' -71.4(5) . . . .
C4' C19' O2' Ca1 68.4(5) . . . .
C4A C3A O1A Ca1A -38.7(8) . . . .
C4A C5A C6A C7A -168.4(4) . . . .
C4A C5A C10A C1A 52.5(5) . . . .
C4A C5A C10A C9A 169.2(4) . . . .
C4A C5A C10A C20A -71.1(5) . . . .
C4A C19A O2A Ca1A 64.3(6) . . . .
C5 C4 C19 O2 168.6(4) . . . .
C5 C6 C7 C8 -55.0(6) . . . .
C5" C4" C19" O2" 165.9(4) . . . .
C5" C6" C7" C8" -55.0(6) . . . .
C5' C4' C19' O2' 165.9(4) . . . .
C5' C6' C7' C8' -55.4(6) . . . .
C5A C4A C19A O2A 167.5(4) . . . .
C5A C6A C7A C8A -55.3(6) . . . .
C6 C5 C10 C1 -174.2(4) . . . .
C6 C5 C10 C9 -57.7(5) . . . .
C6 C5 C10 C20 62.6(5) . . . .
C6 C7 C8 C9 59.2(6) . . . .
C6 C7 C8 C17 -116.0(5) . . . .
C6" C5" C10" C1" -175.6(4) . . . .
C6" C5" C10" C9" -58.4(5) . . . .
C6" C5" C10" C20" 61.4(5) . . . .
C6" C7" C8" C9" 59.2(6) . . . .
C6" C7" C8" C17" -115.2(6) . . . .
C6' C5' C10' C1' -175.4(4) . . . .
C6' C5' C10' C9' -58.4(5) . . . .
C6' C5' C10' C20' 62.1(5) . . . .
C6' C7' C8' C9' 60.0(5) . . . .
C6' C7' C8' C17' -116.1(5) . . . .
C6A C5A C10A C1A -174.3(4) . . . .
C6A C5A C10A C9A -57.6(5) . . . .
C6A C5A C10A C20A 62.1(5) . . . .
C6A C7A C8A C9A 59.5(6) . . . .
C6A C7A C8A C17A -115.4(5) . . . .
C7 C8 C9 C10 -61.8(5) . . . .
C7 C8 C9 C11 170.8(4) . . . .
C7" C8" C9" C10" -62.4(5) . . . .
C7" C8" C9" C11" 168.5(4) . . . .
C7' C8' C9' C10' -63.3(5) . . . .
C7' C8' C9' C11' 168.7(4) . . . .
C7A C8A C9A C10A -61.8(5) . . . .
C7A C8A C9A C11A 170.9(4) . . . .
C8 C9 C10 C1 175.2(4) . . . .
C8 C9 C10 C5 58.6(4) . . . .
C8 C9 C10 C20 -65.4(5) . . . .
C8 C9 C11 C12 -66.0(5) . . . .
C8" C9" C10" C1" 176.1(4) . . . .
C8" C9" C10" C5" 59.1(4) . . . .
C8" C9" C10" C20" -64.9(5) . . . .
C8" C9" C11" C12" -64.1(5) . . . .
C8' C9' C10' C1' 176.1(3) . . . .
C8' C9' C10' C5' 59.6(4) . . . .
C8' C9' C10' C20' -63.8(5) . . . .
C8' C9' C11' C12' -66.7(5) . . . .
C8A C9A C10A C1A 173.8(4) . . . .
C8A C9A C10A C5A 58.2(4) . . . .
C8A C9A C10A C20A -65.0(5) . . . .
C8A C9A C11A C12A -66.4(5) . . . .
C9 C11 C12 C13 -63.6(5) . . . .
C9 C11 C12 S1 171.7(3) . . . .
C9" C11" C12" C13" -63.2(5) . . . .
C9" C11" C12" S1" 174.4(3) . . . .
C9' C11' C12' C13' -79.1(5) . . . .
C9' C11' C12' S1' 155.9(3) . . . .
C9A C11A C12A C13A -80.1(5) . . . .
C9A C11A C12A S1A 154.7(3) . . . .
C10 C1 C2 C3 57.3(5) . . . .
C10 C5 C6 C7 56.6(5) . . . .
C10 C9 C11 C12 168.9(4) . . . .
C10" C1" C2" C3" 57.7(6) . . . .
C10" C5" C6" C7" 57.2(6) . . . .
C10" C9" C11" C12" 169.3(4) . . . .
C10' C1' C2' C3' 57.6(5) . . . .
C10' C5' C6' C7' 57.1(5) . . . .
C10' C9' C11' C12' 168.3(4) . . . .
C10A C1A C2A C3A 57.7(5) . . . .
C10A C5A C6A C7A 56.9(5) . . . .
C10A C9A C11A C12A 168.4(4) . . . .
C11 C9 C10 C1 -57.2(5) . . . .
C11 C9 C10 C5 -173.8(4) . . . .
C11 C9 C10 C20 62.2(5) . . . .
C11 C12 C13 C14 -61.6(7) . . . .
C11 C12 C13 C16 116.2(6) . . . .
C11 C12 S1 O5 62.7(4) . . . .
C11 C12 S1 O6 -176.2(4) . . . .
C11 C12 S1 O7 -55.5(4) . . . .
C11" C9" C10" C1" -54.4(5) . . . .
C11" C9" C10" C5" -171.4(4) . . . .
C11" C9" C10" C20" 64.5(5) . . . .
C11" C12" C13" C14" -52.6(7) . . . .
C11" C12" C13" C16" 126.7(6) . . . .
C11" C12" S1" O5" 58.9(4) . . . .
C11" C12" S1" O6" -179.6(3) . . . .
C11" C12" S1" O7" -59.7(4) . . . .
C11' C9' C10' C1' -56.0(5) . . . .
C11' C9' C10' C5' -172.5(4) . . . .
C11' C9' C10' C20' 64.0(5) . . . .
C11' C12' C13' C14' -80.1(7) . . . .
C11' C12' C13' C16' 102.9(6) . . . .
C11' C12' S1' O5' 61.9(4) . . . .
C11' C12' S1' O6' -177.2(3) . . . .
C11' C12' S1' O7' -56.9(4) . . . .
C11A C9A C10A C1A -58.4(4) . . . .
C11A C9A C10A C5A -174.0(4) . . . .
C11A C9A C10A C20A 62.8(5) . . . .
C11A C12A C13A C14A -83.8(7) . . . .
C11A C12A C13A C16A 98.0(6) . . . .
C11A C12A S1A O5A 59.9(4) . . . .
C11A C12A S1A O6A -178.1(3) . . . .
C11A C12A S1A O7A -59.0(4) . . . .
C12 C13 C14 C15 179.3(5) . . . .
C12 C13 C16 O3 -178.4(5) . . . .
C12 C13 C16 O4 -0.3(14) . . . .
C12" C13" C14" C15" 179.9(5) . . . .
C12" C13" C16" O3" 179.7(5) . . . .
C12" C13" C16" O4" 0.5(13) . . . .
C12' C13' C14' C15' -175.9(6) . . . .
C12' C13' C16' O3' 177.8(5) . . . .
C12' C13' C16' O4' -2.9(12) . . . .
C12A C13A C14A C15A -178.2(6) . . . .
C12A C13A C16A O3A 178.7(5) . . . .
C12A C13A C16A O4A -1.7(10) . . . .
C13 C12 S1 O5 -64.2(4) . . . .
C13 C12 S1 O6 56.9(4) . . . .
C13 C12 S1 O7 177.6(4) . . . .
C13 C14 C15 O3 -1.9(8) . . . .
C13 C16 O3 C15 -1.1(9) . . . .
C13" C12" S1" O5" -66.6(4) . . . .
C13" C12" S1" O6" 55.0(4) . . . .
C13" C12" S1" O7" 174.8(3) . . . .
C13" C14" C15" O3" 0.1(7) . . . .
C13" C16" O3" C15" 0.9(9) . . . .
C13' C12' S1' O5' -65.6(4) . . . .
C13' C12' S1' O6' 55.3(4) . . . .
C13' C12' S1' O7' 175.5(4) . . . .
C13' C14' C15' O3' -2.4(9) . . . .
C13' C16' O3' C15' -1.7(9) . . . .
C13A C12A S1A O5A -67.6(4) . . . .
C13A C12A S1A O6A 54.4(4) . . . .
C13A C12A S1A O7A 173.4(4) . . . .
C13A C14A C15A O3A -0.5(8) . . . .
C13A C16A O3A C15A -0.5(8) . . . .
C14 C13 C16 O3 -0.2(8) . . . .
C14 C13 C16 O4 177.9(11) . . . .
C14 C15 O3 C16 1.8(9) . . . .
C14" C13" C16" O3" -0.9(8) . . . .
C14" C13" C16" O4" 180.0(10) . . . .
C14" C15" O3" C16" -0.6(8) . . . .
C14' C13' C16' O3' 0.1(8) . . . .
C14' C13' C16' O4' 179.4(9) . . . .
C14' C15' O3' C16' 2.4(9) . . . .
C14A C13A C16A O3A 0.1(7) . . . .
C14A C13A C16A O4A 179.7(8) . . . .
C14A C15A O3A C16A 0.6(8) . . . .
C16 C13 C14 C15 1.4(7) . . . .
C16" C13" C14" C15" 0.5(7) . . . .
C16' C13' C14' C15' 1.5(8) . . . .
C16A C13A C14A C15A 0.2(7) . . . .
C17 C8 C9 C10 113.2(5) . . . .
C17 C8 C9 C11 -14.3(6) . . . .
C17" C8" C9" C10" 111.8(5) . . . .
C17" C8" C9" C11" -17.3(7) . . . .
C17' C8' C9' C10' 112.6(5) . . . .
C17' C8' C9' C11' -15.4(7) . . . .
C17A C8A C9A C10A 112.8(5) . . . .
C17A C8A C9A C11A -14.5(7) . . . .
C18 C4 C5 C6 56.5(6) . . . .
C18 C4 C5 C10 -171.0(4) . . . .
C18 C4 C19 O2 48.2(6) . . . .
C18" C4" C5" C6" 59.4(6) . . . .
C18" C4" C5" C10" -168.5(5) . . . .
C18" C4" C19" O2" 44.9(6) . . . .
C18' C4' C5' C6' 59.1(5) . . . .
C18' C4' C5' C10' -168.1(4) . . . .
C18' C4' C19' O2' 45.4(6) . . . .
C18A C4A C5A C6A 57.1(6) . . . .
C18A C4A C5A C10A -170.1(4) . . . .
C18A C4A C19A O2A 47.1(6) . . . .
C19 C4 C5 C6 -64.2(5) . . . .
C19 C4 C5 C10 68.3(5) . . . .
C19" C4" C5" C6" -62.2(6) . . . .
C19" C4" C5" C10" 69.9(6) . . . .
C19' C4' C5' C6' -62.0(5) . . . .
C19' C4' C5' C10' 70.8(5) . . . .
C19A C4A C5A C6A -63.4(6) . . . .
C19A C4A C5A C10A 69.3(6) . . . .
O1 C3 C4 C5 -179.0(4) . . . .
O1 C3 C4 C18 -62.2(5) . . . .
O1 C3 C4 C19 59.3(5) . . . .
O1" C3" C4" C5" 179.5(4) . . . .
O1" C3" C4" C18" -64.3(5) . . . .
O1" C3" C4" C19" 57.0(5) . . . .
O1' C3' C4' C5' 178.8(4) . . . .
O1' C3' C4' C18' -65.0(5) . . . .
O1' C3' C4' C19' 55.9(5) . . . .
O1A C3A C4A C5A 179.4(4) . . . .
O1A C3A C4A C18A -63.9(5) . . . .
O1A C3A C4A C19A 56.2(5) . . . .
O4 C16 O3 C15 -179.4(9) . . . .
O4" C16" O3" C15" -179.9(9) . . . .
O4' C16' O3' C15' 179.0(9) . . . .
O4A C16A O3A C15A 179.9(7) . . . .
S1 C12 C13 C14 64.2(6) . . . .
S1 C12 C13 C16 -118.1(5) . . . .
S1" C12" C13" C14" 71.2(6) . . . .
S1" C12" C13" C16" -109.5(5) . . . .
S1' C12' C13' C14' 45.8(7) . . . .
S1' C12' C13' C16' -131.3(5) . . . .
S1A C12A C13A C14A 41.6(7) . . . .
S1A C12A C13A C16A -136.5(4) . . . .
